data_1516736
loop_
_publ_author_name
'Clark, Joanna L.'
'Peinado, Jessica'
'Stezowski, John J.'
'Vold, Robert L.'
'Huang, Yuanyuan'
'Hoatson, Gina L.'

_publ_section_title
;
 Molecular recognition in cyclodextrin complexes of amino acid
 derivatives: the effects of kinetic energy on the molecular recognition
 of a pseudopeptide in a nonconstraining host environment as revealed by a
 temperature-dependent crystallographic study.
;
_journal_issue 51
_journal_name_full 'The journal of physical chemistry. B'
_journal_page_first 26375
_journal_page_last 26387
_journal_paper_doi 10.1021/jp0652244
_journal_volume 110
_journal_year 2006
_chemical_formula_sum 'C108 H170 N2 O99'
_chemical_formula_weight 3080.46
_chemical_name_common N-acetyl-L-phe-methylester/Beta-Cyclodextrin
_chemical_name_systematic
; 
 ? 
;
_space_group_IT_number 1
_symmetry_cell_setting triclinic
_symmetry_space_group_name_Hall 'P 1'
_symmetry_space_group_name_H-M 'P 1'
_atom_sites_solution_hydrogens geom
_atom_sites_solution_primary direct
_atom_sites_solution_secondary difmap
_audit_creation_method SHELXL-97
_cell_angle_alpha 103.18(3)
_cell_angle_beta 113.22(3)
_cell_angle_gamma 98.91(3)
_cell_formula_units_Z 1
_cell_length_a 17.970(4)
_cell_length_b 15.393(3)
_cell_length_c 15.514(3)
_cell_measurement_temperature 260(2)
_cell_volume 3693.4(19)
_computing_cell_refinement MARXDS/MARSCALE
_computing_data_collection MARXDS/MARSCALE
_computing_data_reduction MARXDS/MARSCALE
_computing_molecular_graphics 'InsightII-98.0 MSI'
_computing_publication_material 'SHELXL-97 (Sheldrick, 1997)'
_computing_structure_refinement 'SHELXL-97 (Sheldrick, 1997)'
_computing_structure_solution 'SHELXS-97 (Sheldrick, 1990)'
_diffrn_ambient_temperature 260(2)
_diffrn_measured_fraction_theta_full 0.877
_diffrn_measured_fraction_theta_max 0.877
_diffrn_measurement_device_type 'MarResearch Image Plate 18cm'
_diffrn_measurement_method oscillation
_diffrn_radiation_monochromator graphite
_diffrn_radiation_source 'Bruker AXS rotating anode'
_diffrn_radiation_type MoK\a
_diffrn_radiation_wavelength 0.71073
_diffrn_reflns_av_R_equivalents 0.0225
_diffrn_reflns_av_sigmaI/netI 0.0287
_diffrn_reflns_limit_h_max 21
_diffrn_reflns_limit_h_min -19
_diffrn_reflns_limit_k_max 18
_diffrn_reflns_limit_k_min -17
_diffrn_reflns_limit_l_max 0
_diffrn_reflns_limit_l_min -17
_diffrn_reflns_number 22291
_diffrn_reflns_theta_full 25.16
_diffrn_reflns_theta_max 25.16
_diffrn_reflns_theta_min 3.94
_exptl_absorpt_coefficient_mu 0.125
_exptl_absorpt_correction_type 'not applied'
_exptl_crystal_colour colorless
_exptl_crystal_density_diffrn 1.385
_exptl_crystal_density_method 'not measured'
_exptl_crystal_description parallelepiped
_exptl_crystal_F_000 1624
_exptl_crystal_size_max 0.6
_exptl_crystal_size_mid 0.5
_exptl_crystal_size_min 0.2
_refine_diff_density_max 0.880
_refine_diff_density_min -0.685
_refine_diff_density_rms 0.135
_refine_ls_abs_structure_details 'Flack H D (1983), Acta Cryst. A39, 876-881'
_refine_ls_abs_structure_Flack -0.1(9)
_refine_ls_extinction_coef 0.543(14)
_refine_ls_extinction_expression Fc^*^=kFc[1+0.001xFc^2^\l^3^/sin(2\q)]^-1/4^
_refine_ls_extinction_method SHELXL
_refine_ls_goodness_of_fit_ref 1.067
_refine_ls_hydrogen_treatment mixed
_refine_ls_matrix_type fullcycle
_refine_ls_number_parameters 1599
_refine_ls_number_reflns 11615
_refine_ls_number_restraints 3
_refine_ls_restrained_S_all 1.067
_refine_ls_R_factor_all 0.0951
_refine_ls_R_factor_gt 0.0925
_refine_ls_shift/su_max 0.224
_refine_ls_shift/su_mean 0.028
_refine_ls_structure_factor_coef Fsqd
_refine_ls_weighting_details 'calc w=1/[\s^2^(Fo^2^)+(0.1902P)^2^+1.5120P] where P=(Fo^2^+2Fc^2^)/3'
_refine_ls_weighting_scheme calc
_refine_ls_wR_factor_gt 0.2223
_refine_ls_wR_factor_ref 0.2263
_reflns_number_gt 11104
_reflns_number_total 11615
_reflns_threshold_expression >2sigma(I)
_cod_data_source_file jp0652244si20061206_020454.cif
_cod_data_source_block '_N-Ac-L-phe-OME_(260K)'
_cod_depositor_comments
;
The following automatic conversions were performed:
'_atom_site_symetry_multiplicity' tag replaced with
'_atom_site_symmetry_multiplicity'.

Automatic conversion script
Id: cif_correct_tags 1440 2010-10-19 06:21:57Z saulius 
;
_cod_original_cell_volume 3693.2(13)
_cod_original_sg_symbol_H-M P1
_cod_database_code 1516736

loop_
_symmetry_equiv_pos_as_xyz
'x, y, z'

loop_
_atom_site_label
_atom_site_type_symbol
_atom_site_fract_x
_atom_site_fract_y
_atom_site_fract_z
_atom_site_U_iso_or_equiv
_atom_site_adp_type
_atom_site_occupancy
_atom_site_symmetry_multiplicity
_atom_site_calc_flag
_atom_site_refinement_flags
_atom_site_disorder_assembly
_atom_site_disorder_group
C1_1 C 0.2038(3) 0.0040(4) 0.2521(4) 0.0294(11) Uani 1 1 d . B .
H1_1 H 0.1928 -0.0520 0.2701 0.035 Uiso 1 1 calc R . .
C2_1 C 0.2740(4) 0.0036(4) 0.2188(4) 0.0304(11) Uani 1 1 d . . .
H2_1 H 0.2546 -0.0517 0.1612 0.036 Uiso 1 1 calc R . .
C3_1 C 0.2891(3) 0.0881(4) 0.1869(5) 0.0325(11) Uani 1 1 d . . .
H3_1 H 0.3093 0.1441 0.2439 0.039 Uiso 1 1 calc R . .
C4_1 C 0.2073(3) 0.0903(4) 0.1067(5) 0.0345(12) Uani 1 1 d . . .
H4_1 H 0.1899 0.0386 0.0463 0.041 Uiso 1 1 calc R . .
C5_1 C 0.1381(4) 0.0844(5) 0.1406(6) 0.0445(16) Uani 1 1 d . B .
H5_1 H 0.1536 0.1406 0.1960 0.053 Uiso 1 1 calc R . .
C6_1 C 0.0535(5) 0.0764(9) 0.0610(10) 0.083(4) Uani 1 1 d . . .
H6A_1 H 0.0147 0.0794 0.0901 0.100 Uiso 1 1 calc R A 1
H6B_1 H 0.0581 0.1299 0.0385 0.100 Uiso 1 1 calc R A 1
O2_1 O 0.3479(3) -0.0021(3) 0.2943(4) 0.0399(9) Uani 1 1 d . . .
O3_1 O 0.3502(3) 0.0866(4) 0.1509(4) 0.0458(11) Uani 1 1 d . . .
O4_1 O 0.2218(3) 0.1761(3) 0.0877(3) 0.0350(9) Uani 1 1 d . . .
O5_1 O 0.1297(3) 0.0052(3) 0.1740(3) 0.0377(10) Uani 1 1 d . . .
O6A_1 O 0.0235(6) 0.0084(7) -0.0094(8) 0.057(2) Uiso 0.60 1 d P B 1
O6B_1 O -0.0101(7) 0.0501(8) 0.0736(9) 0.046(3) Uiso 0.40 1 d P B 2
C1_2 C 0.2021(4) 0.1740(4) -0.0114(4) 0.0330(12) Uani 1 1 d . . .
H1_2 H 0.1871 0.1097 -0.0533 0.040 Uiso 1 1 calc R . .
C2_2 C 0.2812(4) 0.2298(4) -0.0095(5) 0.0322(11) Uani 1 1 d . . .
H2_2 H 0.2682 0.2312 -0.0767 0.039 Uiso 1 1 calc R . .
C3_2 C 0.3042(3) 0.3276(4) 0.0567(5) 0.0294(11) Uani 1 1 d . . .
H3_2 H 0.3169 0.3276 0.1242 0.035 Uiso 1 1 calc R . .
C4_2 C 0.2302(3) 0.3682(4) 0.0180(4) 0.0242(10) Uani 1 1 d . . .
H4_2 H 0.2219 0.3756 -0.0460 0.029 Uiso 1 1 calc R . .
C5_2 C 0.1492(3) 0.3080(4) 0.0077(4) 0.0295(11) Uani 1 1 d . . .
H5_2 H 0.1540 0.3113 0.0736 0.035 Uiso 1 1 calc R . .
C6_2 C 0.0723(4) 0.3369(4) -0.0486(5) 0.0353(12) Uani 1 1 d . . .
H6A_2 H 0.0221 0.2924 -0.0602 0.042 Uiso 1 1 calc R . .
H6B_2 H 0.0745 0.3970 -0.0093 0.042 Uiso 1 1 calc R . .
O2_2 O 0.3469(3) 0.1877(3) 0.0209(4) 0.0403(10) Uani 1 1 d . . .
O3_2 O 0.3753(3) 0.3827(3) 0.0569(4) 0.0354(9) Uani 1 1 d . . .
O4_2 O 0.2516(3) 0.4575(3) 0.0895(3) 0.0312(8) Uani 1 1 d . . .
O5_2 O 0.1342(3) 0.2122(3) -0.0484(3) 0.0339(9) Uani 1 1 d . . .
O6_2 O 0.0679(3) 0.3421(4) -0.1390(4) 0.0448(10) Uani 1 1 d . . .
C1_3 C 0.2398(4) 0.5327(4) 0.0529(4) 0.0309(11) Uani 1 1 d . . .
H1_3 H 0.2216 0.5113 -0.0187 0.037 Uiso 1 1 calc R . .
C2_3 C 0.3222(4) 0.6084(4) 0.1021(4) 0.0305(11) Uani 1 1 d . . .
H2_3 H 0.3141 0.6586 0.0731 0.037 Uiso 1 1 calc R . .
C3_3 C 0.3494(3) 0.6471(4) 0.2127(4) 0.0282(11) Uani 1 1 d . . .
H3_3 H 0.3594 0.5985 0.2436 0.034 Uiso 1 1 calc R . .
C4_3 C 0.2801(3) 0.6839(4) 0.2261(4) 0.0264(10) Uani 1 1 d . . .
H4_3 H 0.2720 0.7341 0.1972 0.032 Uiso 1 1 calc R . .
C5_3 C 0.1980(3) 0.6046(4) 0.1744(5) 0.0348(12) Uani 1 1 d . . .
H5_3 H 0.2060 0.5553 0.2048 0.042 Uiso 1 1 calc R . .
C6_3 C 0.1248(4) 0.6365(6) 0.1794(6) 0.0518(18) Uani 1 1 d . . .
H6A_3 H 0.0740 0.5853 0.1418 0.062 Uiso 1 1 calc R . .
H6B_3 H 0.1339 0.6558 0.2476 0.062 Uiso 1 1 calc R . .
O2_3 O 0.3846(3) 0.5717(3) 0.0844(4) 0.0366(9) Uani 1 1 d . . .
O3_3 O 0.4238(3) 0.7231(3) 0.2581(4) 0.0392(10) Uani 1 1 d . . .
O4_3 O 0.3032(2) 0.7184(3) 0.3303(3) 0.0261(7) Uani 1 1 d . . .
O5_3 O 0.1769(3) 0.5681(3) 0.0712(3) 0.0378(9) Uani 1 1 d . . .
O6_3 O 0.1138(4) 0.7113(6) 0.1412(5) 0.081(2) Uani 1 1 d . . .
C1_4 C 0.3018(3) 0.8107(4) 0.3673(4) 0.0260(10) Uani 1 1 d . . .
H1_4 H 0.2952 0.8410 0.3167 0.031 Uiso 1 1 calc R . .
C2_4 C 0.3859(3) 0.8599(4) 0.4564(4) 0.0248(10) Uani 1 1 d . . .
H2_4 H 0.3859 0.9241 0.4829 0.030 Uiso 1 1 calc R . .
C3_4 C 0.3971(3) 0.8148(4) 0.5357(4) 0.0253(10) Uani 1 1 d . . .
H3_4 H 0.3987 0.7508 0.5113 0.030 Uiso 1 1 calc R . .
C4_4 C 0.3236(3) 0.8143(4) 0.5620(4) 0.0239(10) Uani 1 1 d . . .
H4_4 H 0.3274 0.8777 0.5969 0.029 Uiso 1 1 calc R . .
C5_4 C 0.2391(3) 0.7730(4) 0.4692(4) 0.0302(11) Uani 1 1 d . . .
H5_4 H 0.2302 0.7060 0.4428 0.036 Uiso 1 1 calc R . .
C6_4 C 0.1665(4) 0.7903(5) 0.4906(5) 0.0396(13) Uani 1 1 d . . .
H6A_4 H 0.1144 0.7644 0.4298 0.047 Uiso 1 1 calc R . .
H6B_4 H 0.1622 0.7587 0.5367 0.047 Uiso 1 1 calc R . .
O2_4 O 0.4533(3) 0.8618(3) 0.4303(3) 0.0317(8) Uani 1 1 d . . .
O3_4 O 0.4724(3) 0.8640(3) 0.6239(3) 0.0371(9) Uani 1 1 d . . .
O4_4 O 0.3302(3) 0.7583(3) 0.6255(3) 0.0309(8) Uani 1 1 d . . .
O5_4 O 0.2361(2) 0.8148(3) 0.3942(3) 0.0310(8) Uani 1 1 d . . .
O6_4 O 0.1768(3) 0.8873(4) 0.5317(4) 0.0526(12) Uani 1 1 d . . .
C1_5 C 0.3286(4) 0.7963(4) 0.7168(5) 0.0333(11) Uani 1 1 d . D .
H1_5 H 0.3297 0.8618 0.7269 0.040 Uiso 1 1 calc R . .
C2_5 C 0.4060(4) 0.7887(4) 0.7995(5) 0.0326(11) Uani 1 1 d . . .
H2_5 H 0.4048 0.8161 0.8623 0.039 Uiso 1 1 calc R . .
C3_5 C 0.4027(3) 0.6878(4) 0.7873(4) 0.0283(10) Uani 1 1 d . . .
H3_5 H 0.4046 0.6590 0.7252 0.034 Uiso 1 1 calc R . .
C4_5 C 0.3221(4) 0.6381(4) 0.7853(5) 0.0288(11) Uani 1 1 d . . .
H4_5 H 0.3226 0.6628 0.8497 0.035 Uiso 1 1 calc R . .
C5_5 C 0.2464(4) 0.6510(5) 0.7049(6) 0.0409(14) Uani 1 1 d . D .
H5_5 H 0.2429 0.6196 0.6404 0.049 Uiso 1 1 calc R . .
C6_5 C 0.1641(6) 0.6143(9) 0.7056(11) 0.079(3) Uani 1 1 d . . .
H6A_5 H 0.1577 0.5512 0.7076 0.095 Uiso 1 1 calc R C 1
H6B_5 H 0.1613 0.6525 0.7628 0.095 Uiso 1 1 calc R C 1
O2_5 O 0.4812(3) 0.8387(3) 0.8032(4) 0.0405(9) Uani 1 1 d . . .
O3_5 O 0.4740(3) 0.6810(3) 0.8694(4) 0.0405(10) Uani 1 1 d . . .
O4_5 O 0.3179(3) 0.5422(3) 0.7656(3) 0.0299(8) Uani 1 1 d . . .
O5_5 O 0.2550(3) 0.7481(3) 0.7161(4) 0.0419(10) Uani 1 1 d . . .
O6A_5 O 0.0975(18) 0.617(2) 0.613(2) 0.134(8) Uiso 0.50 1 d P D 1
O6B_5 O 0.1678(16) 0.6531(18) 0.799(2) 0.124(7) Uiso 0.50 1 d P D 2
C1_6 C 0.3090(3) 0.4990(4) 0.8336(4) 0.0266(10) Uani 1 1 d . . .
H1_6 H 0.3145 0.5463 0.8917 0.032 Uiso 1 1 calc R . .
C2_6 C 0.3783(3) 0.4515(4) 0.8649(4) 0.0251(10) Uani 1 1 d . . .
H2_6 H 0.3708 0.4196 0.9100 0.030 Uiso 1 1 calc R . .
C3_6 C 0.3705(3) 0.3786(4) 0.7741(4) 0.0260(10) Uani 1 1 d . . .
H3_6 H 0.3762 0.4086 0.7269 0.031 Uiso 1 1 calc R . .
C4_6 C 0.2848(3) 0.3101(4) 0.7271(4) 0.0243(10) Uani 1 1 d . . .
H4_6 H 0.2817 0.2751 0.7716 0.029 Uiso 1 1 calc R . .
C5_6 C 0.2147(3) 0.3586(4) 0.7045(4) 0.0280(10) Uani 1 1 d . . .
H5_6 H 0.2115 0.3839 0.6510 0.034 Uiso 1 1 calc R . .
C6_6 C 0.1298(4) 0.2930(4) 0.6738(5) 0.0370(12) Uani 1 1 d . . .
H6A_6 H 0.0881 0.3278 0.6646 0.044 Uiso 1 1 calc R . .
H6B_6 H 0.1132 0.2466 0.6108 0.044 Uiso 1 1 calc R . .
O2_6 O 0.4595(3) 0.5168(3) 0.9160(3) 0.0319(8) Uani 1 1 d . . .
O3_6 O 0.4343(3) 0.3322(3) 0.8034(4) 0.0418(10) Uani 1 1 d . . .
O4_6 O 0.2741(3) 0.2476(3) 0.6362(3) 0.0310(8) Uani 1 1 d . . .
O5_6 O 0.2298(3) 0.4330(3) 0.7903(3) 0.0304(8) Uani 1 1 d . . .
O6_6 O 0.1300(3) 0.2475(3) 0.7444(4) 0.0439(10) Uani 1 1 d . . .
C1_7 C 0.2537(4) 0.1516(4) 0.6231(5) 0.0363(12) Uani 1 1 d . . .
H1_7 H 0.2536 0.1422 0.6835 0.044 Uiso 1 1 calc R . .
C2_7 C 0.3204(4) 0.1119(4) 0.6033(4) 0.0361(12) Uani 1 1 d . . .
H2_7 H 0.3068 0.0457 0.5964 0.043 Uiso 1 1 calc R . .
C3_7 C 0.3199(3) 0.1208(4) 0.5097(4) 0.0299(11) Uani 1 1 d . . .
H3_7 H 0.3328 0.1864 0.5144 0.036 Uiso 1 1 calc R . .
C4_7 C 0.2333(3) 0.0690(4) 0.4242(4) 0.0304(11) Uani 1 1 d . B .
H4_7 H 0.2229 0.0026 0.4162 0.036 Uiso 1 1 calc R . .
C5_7 C 0.1667(4) 0.1054(5) 0.4481(5) 0.0420(14) Uani 1 1 d . . .
H5_7 H 0.1709 0.1686 0.4446 0.050 Uiso 1 1 calc R . .
C6_7 C 0.0788(4) 0.0448(6) 0.3779(6) 0.0525(17) Uani 1 1 d . . .
H6A_7 H 0.0385 0.0727 0.3926 0.063 Uiso 1 1 calc R . .
H6B_7 H 0.0680 0.0415 0.3107 0.063 Uiso 1 1 calc R . .
O2_7 O 0.4006(3) 0.1561(3) 0.6858(4) 0.0437(10) Uani 1 1 d . . .
O3_7 O 0.3798(3) 0.0799(3) 0.4893(3) 0.0402(10) Uani 1 1 d . . .
O4_7 O 0.2321(3) 0.0833(3) 0.3361(3) 0.0331(8) Uani 1 1 d . . .
O5_7 O 0.1742(3) 0.1052(3) 0.5426(4) 0.0481(12) Uani 1 1 d . . .
O6_7 O 0.0667(4) -0.0470(4) 0.3848(5) 0.0651(15) Uani 1 1 d . . .
C1_8 C 0.7272(3) 0.2731(3) 0.8621(4) 0.0249(10) Uani 1 1 d . . .
H1_8 H 0.7263 0.2115 0.8696 0.030 Uiso 1 1 calc R . .
C2_8 C 0.6602(3) 0.3075(4) 0.8860(4) 0.0265(10) Uani 1 1 d . . .
H2_8 H 0.6719 0.3104 0.9541 0.032 Uiso 1 1 calc R . .
C3_8 C 0.6631(3) 0.4041(4) 0.8766(4) 0.0261(10) Uani 1 1 d . . .
H3_8 H 0.6510 0.4018 0.8086 0.031 Uiso 1 1 calc R . .
C4_8 C 0.7496(3) 0.4671(4) 0.9471(4) 0.0244(10) Uani 1 1 d . . .
H4_8 H 0.7595 0.4738 1.0154 0.029 Uiso 1 1 calc R . .
C5_8 C 0.8170(3) 0.4287(4) 0.9275(4) 0.0264(10) Uani 1 1 d . . .
H5_8 H 0.8128 0.4318 0.8634 0.032 Uiso 1 1 calc R . .
C6_8 C 0.9051(3) 0.4797(4) 1.0075(5) 0.0351(12) Uani 1 1 d . . .
H6A_8 H 0.9452 0.4538 0.9903 0.042 Uiso 1 1 calc R . .
H6B_8 H 0.9166 0.5444 1.0111 0.042 Uiso 1 1 calc R . .
O2_8 O 0.5797(3) 0.2447(3) 0.8200(3) 0.0347(9) Uani 1 1 d . . .
O3_8 O 0.6018(2) 0.4369(3) 0.9016(3) 0.0330(8) Uani 1 1 d . . .
O4_8 O 0.7530(2) 0.5557(3) 0.9315(3) 0.0276(7) Uani 1 1 d . . .
O5_8 O 0.8078(3) 0.3348(3) 0.9279(3) 0.0305(8) Uani 1 1 d . . .
O6_8 O 0.9162(3) 0.4737(4) 1.1013(4) 0.0455(10) Uani 1 1 d . . .
C1_9 C 0.7822(3) 0.6356(4) 1.0149(4) 0.0300(11) Uani 1 1 d . . .
H1_9 H 0.7926 0.6169 1.0740 0.036 Uiso 1 1 calc R . .
C2_9 C 0.7141(4) 0.6866(4) 0.9979(4) 0.0315(11) Uani 1 1 d . . .
H2_9 H 0.7340 0.7414 1.0561 0.038 Uiso 1 1 calc R . .
C3_9 C 0.6992(3) 0.7186(4) 0.9099(5) 0.0315(11) Uani 1 1 d . . .
H3_9 H 0.6788 0.6643 0.8510 0.038 Uiso 1 1 calc R . .
C4_9 C 0.7817(4) 0.7795(4) 0.9252(4) 0.0309(11) Uani 1 1 d . . .
H4_9 H 0.8000 0.8368 0.9802 0.037 Uiso 1 1 calc R . .
C5_9 C 0.8496(4) 0.7280(5) 0.9465(5) 0.0416(14) Uani 1 1 d . . .
H5_9 H 0.8330 0.6749 0.8877 0.050 Uiso 1 1 calc R . .
O2_9 O 0.6393(3) 0.6280(3) 0.9884(4) 0.0393(9) Uani 1 1 d . . .
O3_9 O 0.6370(3) 0.7687(3) 0.8965(4) 0.0411(10) Uani 1 1 d . . .
O4_9 O 0.7690(3) 0.8010(3) 0.8367(3) 0.0316(8) Uani 1 1 d . . .
O5_9 O 0.8573(3) 0.6938(3) 1.0284(3) 0.0371(9) Uani 1 1 d . . .
O6_9 O 0.9568(5) 0.8632(6) 1.0575(6) 0.0844(19) Uiso 1 1 d . . .
C6_9 C 0.9349(5) 0.7862(6) 0.9729(6) 0.0540(16) Uiso 1 1 d . . .
H6A_9 H 0.9757 0.7505 0.9875 0.065 Uiso 1 1 calc R . .
H6B_9 H 0.9340 0.8075 0.9183 0.065 Uiso 1 1 calc R . .
C1_10 C 0.7880(3) 0.8968(4) 0.8441(4) 0.0292(11) Uani 1 1 d . . .
H1_10 H 0.8019 0.9353 0.9110 0.035 Uiso 1 1 calc R . .
C2_10 C 0.7097(3) 0.9122(4) 0.7691(4) 0.0281(10) Uani 1 1 d . . .
H2_10 H 0.7214 0.9774 0.7723 0.034 Uiso 1 1 calc R . .
C3_10 C 0.6882(3) 0.8526(4) 0.6663(4) 0.0261(10) Uani 1 1 d . . .
H3_10 H 0.6762 0.7870 0.6619 0.031 Uiso 1 1 calc R . .
C4_10 C 0.7619(3) 0.8777(4) 0.6446(4) 0.0242(10) Uani 1 1 d . . .
H4_10 H 0.7694 0.9408 0.6405 0.029 Uiso 1 1 calc R . .
C5_10 C 0.8433(3) 0.8712(4) 0.7253(4) 0.0290(11) Uani 1 1 d . . .
H5_10 H 0.8396 0.8058 0.7202 0.035 Uiso 1 1 calc R . .
C6_10 C 0.9206(4) 0.9129(4) 0.7149(5) 0.0355(12) Uani 1 1 d . . .
H6A_10 H 0.9709 0.9110 0.7688 0.043 Uiso 1 1 calc R . .
H6B_10 H 0.9179 0.8767 0.6532 0.043 Uiso 1 1 calc R . .
O2_10 O 0.6415(3) 0.8912(3) 0.7925(4) 0.0374(9) Uani 1 1 d . . .
O3_10 O 0.6157(3) 0.8697(3) 0.5969(3) 0.0362(9) Uani 1 1 d . . .
O4_10 O 0.7425(3) 0.8129(3) 0.5508(3) 0.0315(8) Uani 1 1 d . . .
O5_10 O 0.8560(3) 0.9209(3) 0.8216(3) 0.0328(8) Uani 1 1 d . . .
O6_10 O 0.9248(3) 1.0041(3) 0.7162(5) 0.0532(13) Uani 1 1 d . . .
C1_11 C 0.7554(3) 0.8483(4) 0.4803(4) 0.0302(11) Uani 1 1 d . . .
H1_11 H 0.7733 0.9162 0.5061 0.036 Uiso 1 1 calc R . .
C2_11 C 0.6729(3) 0.8168(4) 0.3861(4) 0.0309(11) Uani 1 1 d . . .
H2_11 H 0.6811 0.8448 0.3387 0.037 Uiso 1 1 calc R . .
C3_11 C 0.6462(3) 0.7117(4) 0.3403(4) 0.0287(11) Uani 1 1 d . . .
H3_11 H 0.6361 0.6824 0.3859 0.034 Uiso 1 1 calc R . .
C4_11 C 0.7170(4) 0.6830(4) 0.3206(5) 0.0309(11) Uani 1 1 d . . .
H4_11 H 0.7257 0.7095 0.2724 0.037 Uiso 1 1 calc R . .
C5_11 C 0.7978(3) 0.7166(4) 0.4188(5) 0.0382(13) Uani 1 1 d . . .
H5_11 H 0.7893 0.6878 0.4656 0.046 Uiso 1 1 calc R . .
O2_11 O 0.6109(3) 0.8488(3) 0.4087(3) 0.0364(9) Uani 1 1 d . . .
O3_11 O 0.5706(3) 0.6855(3) 0.2495(3) 0.0390(9) Uani 1 1 d . . .
O4_11 O 0.6934(3) 0.5833(3) 0.2832(3) 0.0304(8) Uani 1 1 d . . .
O5_11 O 0.8182(3) 0.8159(3) 0.4589(4) 0.0398(9) Uani 1 1 d . . .
C6_11 C 0.8719(5) 0.6945(7) 0.4036(7) 0.066(3) Uani 1 1 d . . .
H6A_11 H 0.9228 0.7231 0.4654 0.080 Uiso 1 1 calc R . .
H6B_11 H 0.8638 0.6279 0.3857 0.080 Uiso 1 1 calc R . .
O6_11 O 0.8819(6) 0.7252(7) 0.3312(9) 0.108(3) Uani 1 1 d . . .
C1_12 C 0.6915(4) 0.5442(4) 0.1901(4) 0.0285(10) Uani 1 1 d . . .
H1_12 H 0.6976 0.5932 0.1606 0.034 Uiso 1 1 calc R . .
C2_12 C 0.6072(3) 0.4735(4) 0.1241(4) 0.0277(10) Uani 1 1 d . . .
H2_12 H 0.6049 0.4452 0.0594 0.033 Uiso 1 1 calc R . .
C3_12 C 0.5968(3) 0.3986(4) 0.1706(4) 0.0271(10) Uani 1 1 d . . .
H3_12 H 0.5973 0.4261 0.2345 0.033 Uiso 1 1 calc R . .
C4_12 C 0.6687(3) 0.3544(4) 0.1858(4) 0.0243(10) Uani 1 1 d . . .
H4_12 H 0.6627 0.3187 0.1213 0.029 Uiso 1 1 calc R . .
C5_12 C 0.7544(3) 0.4279(4) 0.2421(4) 0.0292(10) Uani 1 1 d . . .
H5_12 H 0.7653 0.4547 0.3110 0.035 Uiso 1 1 calc R . .
C6_12 C 0.8256(4) 0.3871(5) 0.2399(5) 0.0398(13) Uani 1 1 d . . .
H6A_12 H 0.8781 0.4360 0.2736 0.048 Uiso 1 1 calc R . .
H6B_12 H 0.8310 0.3420 0.2751 0.048 Uiso 1 1 calc R . .
O2_12 O 0.5407(3) 0.5178(3) 0.1112(3) 0.0351(9) Uani 1 1 d . . .
O3_12 O 0.5196(3) 0.3273(3) 0.1071(4) 0.0364(9) Uani 1 1 d . . .
O4_12 O 0.6644(3) 0.2935(3) 0.2418(3) 0.0313(8) Uani 1 1 d . . .
O5_12 O 0.7557(3) 0.5004(3) 0.1983(3) 0.0315(8) Uani 1 1 d . . .
O6_12 O 0.8115(3) 0.3437(4) 0.1418(4) 0.0521(12) Uani 1 1 d . . .
C1_13 C 0.6643(4) 0.2011(4) 0.2052(4) 0.0326(11) Uani 1 1 d . . .
H1_13 H 0.6637 0.1904 0.1402 0.039 Uiso 1 1 calc R . .
C2_13 C 0.5848(4) 0.1369(4) 0.1946(5) 0.0352(12) Uani 1 1 d . . .
H2_13 H 0.5847 0.0727 0.1678 0.042 Uiso 1 1 calc R . .
C3_13 C 0.5862(3) 0.1491(4) 0.2935(4) 0.0286(10) Uani 1 1 d . . .
H3_13 H 0.5855 0.2126 0.3217 0.034 Uiso 1 1 calc R . .
C4_13 C 0.6652(3) 0.1296(4) 0.3625(4) 0.0271(10) Uani 1 1 d . . .
H4_13 H 0.6626 0.0640 0.3384 0.032 Uiso 1 1 calc R . .
C5_13 C 0.7436(4) 0.1907(5) 0.3661(5) 0.0381(13) Uani 1 1 d . . .
H5_13 H 0.7506 0.2556 0.4001 0.046 Uiso 1 1 calc R . .
C6_13 C 0.8221(5) 0.1635(7) 0.4211(7) 0.061(2) Uani 1 1 d . . .
H6A_13 H 0.8703 0.2021 0.4214 0.073 Uiso 1 1 calc R . .
H6B_13 H 0.8320 0.1731 0.4892 0.073 Uiso 1 1 calc R . .
O6_13 O 0.8124(5) 0.0688(6) 0.3748(8) 0.092(2) Uani 1 1 d . . .
O2_13 O 0.5121(3) 0.1524(3) 0.1272(3) 0.0427(10) Uani 1 1 d . . .
O3_13 O 0.5136(3) 0.0843(3) 0.2819(4) 0.0395(9) Uani 1 1 d . . .
O4_13 O 0.6701(2) 0.1513(3) 0.4589(3) 0.0259(7) Uani 1 1 d . . .
O5_13 O 0.7366(3) 0.1825(3) 0.2701(4) 0.0405(10) Uani 1 1 d . . .
C1_14 C 0.6776(3) 0.0817(4) 0.5043(4) 0.0256(10) Uani 1 1 d . . .
H1_14 H 0.6727 0.0243 0.4567 0.031 Uiso 1 1 calc R . .
C2_14 C 0.6052(3) 0.0651(3) 0.5325(4) 0.0249(10) Uani 1 1 d . . .
H2_14 H 0.6089 0.0149 0.5619 0.030 Uiso 1 1 calc R . .
C3_14 C 0.6127(3) 0.1521(4) 0.6078(4) 0.0242(10) Uani 1 1 d . . .
H3_14 H 0.6084 0.2025 0.5788 0.029 Uiso 1 1 calc R . .
C4_14 C 0.6984(3) 0.1785(3) 0.6974(4) 0.0233(10) Uani 1 1 d . . .
H4_14 H 0.7009 0.1316 0.7312 0.028 Uiso 1 1 calc R . .
C5_14 C 0.7693(3) 0.1881(4) 0.6663(4) 0.0255(10) Uani 1 1 d . . .
H5_14 H 0.7715 0.2415 0.6421 0.031 Uiso 1 1 calc R . .
C6_14 C 0.8549(3) 0.2010(4) 0.7510(4) 0.0321(11) Uani 1 1 d . . .
H6A_14 H 0.8969 0.2021 0.7264 0.039 Uiso 1 1 calc R . .
H6B_14 H 0.8707 0.2602 0.8014 0.039 Uiso 1 1 calc R . .
O2_14 O 0.5268(3) 0.0380(3) 0.4463(3) 0.0325(8) Uani 1 1 d . . .
O3_14 O 0.5464(3) 0.1350(3) 0.6350(3) 0.0373(9) Uani 1 1 d . . .
O4_14 O 0.7080(2) 0.2666(3) 0.7626(3) 0.0249(7) Uani 1 1 d . . .
O5_14 O 0.7551(2) 0.1056(3) 0.5887(3) 0.0289(8) Uani 1 1 d . . .
O6_14 O 0.8539(3) 0.1287(3) 0.7938(3) 0.0391(9) Uani 1 1 d . . .
OA_15 O 0.488(2) 0.024(2) 0.734(3) 0.132(10) Uiso 0.40 1 d P . .
OB_15 O 0.4653(5) 0.0264(5) 0.7564(6) 0.0418(15) Uiso 0.60 1 d P . .
O_16 O 0.0566(4) 0.0623(3) 0.6778(6) 0.0679(16) Uani 0.99 1 d P . .
O_17 O 0.9604(4) 0.6432(5) 0.2353(5) 0.0670(16) Uani 0.92 1 d P . .
O_18 O 0.7724(5) 0.1567(5) 0.0552(6) 0.0805(19) Uani 0.95 1 d P . .
O_19 O 0.8945(4) 0.1517(6) 0.9868(5) 0.0718(17) Uani 0.94 1 d P . .
OA_20 O 0.5143(11) 0.8958(10) 0.2478(12) 0.076(4) Uiso 0.50 1 d P . .
OB_20 O 0.5425(10) 0.8952(9) 0.2364(10) 0.067(3) Uiso 0.50 1 d P . .
OA_21 O 0.517(2) 1.0082(19) 0.959(2) 0.122(8) Uiso 0.50 1 d P . .
OB_21 O 0.482(2) 1.0110(19) 0.946(2) 0.122(8) Uiso 0.50 1 d P . .
OA_22 O 0.4381(12) 0.7361(12) 0.0461(12) 0.051(4) Uiso 0.31 1 d P . .
OB_22 O 0.4650(12) 0.7172(12) 0.0522(12) 0.063(4) Uiso 0.37 1 d P . .
OA_23 O 0.6174(14) -0.0876(13) 0.0358(15) 0.125(5) Uiso 0.70 1 d P . .
OB_23 O 0.579(3) -0.084(3) 0.022(3) 0.111(11) Uiso 0.30 1 d P . .
O_24 O 0.1818(6) 0.9686(6) 0.7108(6) 0.095(2) Uani 1 1 d . . .
OB_25 O 0.6281(14) 1.0518(16) 0.9074(19) 0.134(6) Uiso 0.60 1 d P . .
OC_25 O 0.6422(7) 1.0611(8) 0.8679(10) 0.048(2) Uiso 0.40 1 d P . .
OA_35 O 0.7736(11) 1.0235(13) 0.1562(14) 0.119(5) Uiso 0.63 1 d P . .
OE_26 O 0.101(2) 0.814(2) 0.744(2) 0.141(9) Uiso 0.45 1 d P . .
OF_26 O 0.199(2) 0.886(2) 0.853(2) 0.162(9) Uiso 0.55 1 d P . .
O_28 O 0.385(2) 0.874(3) 0.170(3) 0.189(11) Uiso 0.61 1 d P . .
O_29 O 0.0846(7) 0.8675(10) 0.9143(10) 0.080(3) Uani 0.59 1 d P . .
O_30 O 0.1791(10) 0.7736(12) 0.0255(13) 0.090(4) Uiso 0.50 1 d P . .
O_31 O 0.0074(7) 0.3250(8) 0.1237(7) 0.078(2) Uani 0.69 1 d P . .
OA_32 O 0.396(2) 0.969(2) 1.010(2) 0.106(7) Uiso 0.35 1 d P . .
OB_32 O 0.345(2) 0.947(2) 0.979(2) 0.113(7) Uiso 0.40 1 d P . .
OA_33 O 0.0337(4) 0.8128(4) 0.2237(5) 0.0733(16) Uani 1 1 d . . .
OA_34 O 0.5168(7) 0.1958(7) 0.9358(7) 0.062(2) Uiso 0.60 1 d P . .
OB_34 O 0.4836(10) 0.2236(11) 0.9187(12) 0.066(3) Uiso 0.40 1 d P . .
OA_36 O 0.6267(11) 0.7649(11) 1.1212(12) 0.101(4) Uiso 0.60 1 d P . .
OB_36 O 0.567(3) 0.730(3) 1.090(3) 0.109(11) Uiso 0.25 1 d P . .
OA_37 O 0.3329(10) 0.0856(11) 0.8402(12) 0.116(4) Uiso 0.70 1 d P . .
OA_38 O 0.9428(7) -0.0216(8) 0.4602(11) 0.081(3) Uani 0.60 1 d P . .
OB_38 O 0.9700(19) 0.050(2) 0.483(2) 0.121(8) Uiso 0.40 1 d P . .
O_39 O 0.9764(12) 0.7141(14) 0.7331(15) 0.094(9) Uiso 0.44(4) 1 d P . .
OB_41 O 0.866(2) 0.881(3) 0.206(3) 0.136(9) Uiso 0.40 1 d P . .
OF_41 O 0.8982(16) 0.9479(18) 0.168(2) 0.106(7) Uiso 0.40 1 d P . .
OC_41 O 0.888(3) 0.944(4) 0.212(4) 0.095(11) Uiso 0.20 1 d P . .
OC_43 O 0.016(8) 0.619(9) 0.807(10) 0.24(4) Uiso 0.25 1 d P . .
N_47 N 0.0890(5) 0.2990(6) 0.3133(7) 0.110 Uiso 0.483(9) 1 d PG . .
C01_47 C 0.1507(5) 0.3716(6) 0.3880(6) 0.093 Uiso 0.483(9) 1 d PG . .
C02_47 C 0.1360(6) 0.4567(6) 0.3835(8) 0.115 Uiso 0.483(9) 1 d PG . .
O01_47 O 0.1613(7) 0.5046(7) 0.3541(10) 0.248 Uiso 0.483(9) 1 d PG . .
C03_47 C 0.2231(6) 0.3554(6) 0.3617(7) 0.065 Uiso 0.483(9) 1 d PG . .
C04_47 C 0.3088(5) 0.4247(7) 0.4310(9) 0.112 Uiso 0.483(9) 1 d PG . .
C05_47 C 0.3546(5) 0.4182(9) 0.5238(9) 0.097 Uiso 0.483(9) 1 d PG . .
C06_47 C 0.3401(6) 0.4970(8) 0.4046(10) 0.119 Uiso 0.483(9) 1 d PG . .
C07_47 C 0.4299(5) 0.4837(10) 0.5900(11) 0.137 Uiso 0.483(9) 1 d PG . .
C08_47 C 0.4161(6) 0.5622(9) 0.4705(13) 0.131 Uiso 0.483(9) 1 d PG . .
C09_47 C 0.4610(6) 0.5557(10) 0.5632(12) 0.132 Uiso 0.483(9) 1 d PG . .
O02_47 O 0.0873(6) 0.4848(7) 0.4283(11) 0.157 Uiso 0.483(9) 1 d PG . .
C10_47 C 0.0581(8) 0.5623(8) 0.3980(15) 0.102 Uiso 0.483(9) 1 d PG . .
C11_47 C 0.0270(6) 0.2545(7) 0.3423(9) 0.090 Uiso 0.483(9) 1 d PG . .
O03_47 O 0.0482(7) 0.2705(9) 0.4345(10) 0.135 Uiso 0.483(9) 1 d PG . .
C12_47 C -0.0524(6) 0.1814(8) 0.2682(12) 0.095 Uiso 0.483(9) 1 d PG . .
N_51 N 0.8983(5) 0.5398(5) 0.7440(6) 0.066 Uiso 0.371(7) 1 d PG . .
C01_51 C 0.8244(4) 0.4832(5) 0.6522(5) 0.054 Uiso 0.371(7) 1 d PG . .
C02_51 C 0.8444(5) 0.4700(8) 0.5652(6) 0.079 Uiso 0.371(7) 1 d PG . .
O01_51 O 0.8270(7) 0.5113(11) 0.5079(7) 0.126 Uiso 0.371(7) 1 d PG . .
C03_51 C 0.7513(5) 0.5306(6) 0.6338(7) 0.061 Uiso 0.371(7) 1 d PG . .
C04_51 C 0.6635(5) 0.4700(8) 0.5548(8) 0.064 Uiso 0.371(7) 1 d PG . .
C05_51 C 0.6225(4) 0.3958(10) 0.5721(10) 0.101 Uiso 0.371(7) 1 d PG . .
C06_51 C 0.6257(6) 0.4855(10) 0.4640(8) 0.130 Uiso 0.371(7) 1 d PG . .
C07_51 C 0.5451(4) 0.3369(11) 0.4992(12) 0.132 Uiso 0.371(7) 1 d PG . .
C08_51 C 0.5479(6) 0.4271(12) 0.3913(9) 0.139 Uiso 0.371(7) 1 d PG . .
C09_51 C 0.5077(5) 0.3526(12) 0.4089(12) 0.110 Uiso 0.371(7) 1 d PG . .
C10_51 C 1.0373(6) 0.5660(8) 0.8795(8) 0.141 Uiso 0.371(7) 1 d PG . .
C11_51 C 0.9535(5) 0.5033(6) 0.7979(6) 0.057 Uiso 0.371(7) 1 d PG . .
O02_51 O 0.9361(5) 0.4183(7) 0.7808(7) 0.049 Uiso 0.371(7) 1 d PG . .
O03_51 O 0.8948(6) 0.4127(10) 0.5675(7) 0.108 Uiso 0.371(7) 1 d PG . .
C12_51 C 0.9358(9) 0.4101(15) 0.5051(9) 0.178 Uiso 0.371(7) 1 d PG . .
N_52 N 0.9497(6) 0.5176(7) 0.6782(8) 0.104 Uiso 0.367(8) 1 d PG . .
C01_52 C 0.8983(7) 0.4529(8) 0.5781(7) 0.081 Uiso 0.367(8) 1 d PG . .
C02_52 C 0.9480(9) 0.4461(11) 0.5190(9) 0.093 Uiso 0.367(8) 1 d PG . .
O01_52 O 0.9633(11) 0.5083(14) 0.4830(11) 0.162 Uiso 0.367(8) 1 d PG . .
C03_52 C 0.8199(7) 0.4856(10) 0.5235(8) 0.125 Uiso 0.367(8) 1 d PG . .
C04_52 C 0.7588(7) 0.4919(10) 0.5701(9) 0.093 Uiso 0.367(8) 1 d PG . .
C05_52 C 0.7465(9) 0.5781(11) 0.6052(12) 0.119 Uiso 0.367(8) 1 d PG . .
C06_52 C 0.7182(6) 0.4136(11) 0.5818(11) 0.116 Uiso 0.367(8) 1 d PG . .
C07_52 C 0.6954(9) 0.5862(14) 0.6527(14) 0.143 Uiso 0.367(8) 1 d PG . .
C08_52 C 0.6665(6) 0.4215(14) 0.6288(13) 0.102 Uiso 0.367(8) 1 d PG . .
C09_52 C 0.6552(8) 0.5077(15) 0.6645(15) 0.124 Uiso 0.367(8) 1 d PG . .
C10_52 C 1.0217(7) 0.5611(10) 0.8584(8) 0.070 Uiso 0.367(8) 1 d PG . .
C11_52 C 0.9722(6) 0.4900(8) 0.7565(7) 0.067 Uiso 0.367(8) 1 d PG . .
O02_52 O 0.9529(7) 0.4062(8) 0.7461(9) 0.075 Uiso 0.367(8) 1 d PG . .
O03_52 O 0.9767(10) 0.3646(12) 0.5063(10) 0.145 Uiso 0.367(8) 1 d PG . .
C12_52 C 1.0284(12) 0.3716(17) 0.4565(13) 0.159 Uiso 0.367(8) 1 d PG . .

loop_
_atom_site_aniso_label
_atom_site_aniso_U_11
_atom_site_aniso_U_22
_atom_site_aniso_U_33
_atom_site_aniso_U_23
_atom_site_aniso_U_13
_atom_site_aniso_U_12
C1_1 0.026(2) 0.027(2) 0.027(3) 0.012(2) 0.005(2) 0.0013(19)
C2_1 0.030(3) 0.028(2) 0.027(3) 0.011(2) 0.007(2) 0.0040(19)
C3_1 0.022(2) 0.039(3) 0.034(3) 0.020(2) 0.006(2) 0.007(2)
C4_1 0.021(2) 0.041(3) 0.039(3) 0.027(2) 0.005(2) 0.003(2)
C5_1 0.024(3) 0.054(4) 0.063(4) 0.041(3) 0.015(3) 0.007(2)
C6_1 0.032(4) 0.128(9) 0.109(8) 0.095(8) 0.020(4) 0.017(4)
O2_1 0.038(2) 0.045(2) 0.039(2) 0.0232(18) 0.0117(18) 0.0173(18)
O3_1 0.031(2) 0.070(3) 0.049(3) 0.038(2) 0.0180(18) 0.0172(19)
O4_1 0.0326(19) 0.0320(19) 0.036(2) 0.0184(16) 0.0103(16) 0.0007(15)
O5_1 0.0230(17) 0.044(2) 0.035(2) 0.0220(18) 0.0022(15) -0.0075(15)
C1_2 0.025(2) 0.038(3) 0.031(3) 0.017(2) 0.005(2) 0.004(2)
C2_2 0.033(3) 0.035(3) 0.037(3) 0.022(2) 0.017(2) 0.012(2)
C3_2 0.019(2) 0.036(3) 0.037(3) 0.021(2) 0.011(2) 0.0061(19)
C4_2 0.020(2) 0.026(2) 0.023(2) 0.0066(18) 0.0075(18) 0.0022(18)
C5_2 0.023(2) 0.033(3) 0.026(3) 0.008(2) 0.007(2) 0.003(2)
C6_2 0.022(2) 0.042(3) 0.039(3) 0.013(2) 0.013(2) 0.006(2)
O2_2 0.036(2) 0.041(2) 0.055(3) 0.0262(19) 0.0219(19) 0.0163(17)
O3_2 0.0230(17) 0.0343(19) 0.057(3) 0.0227(18) 0.0219(17) 0.0054(15)
O4_2 0.0276(17) 0.0331(19) 0.0237(17) 0.0028(14) 0.0083(14) 0.0021(14)
O5_2 0.0230(17) 0.0305(19) 0.036(2) 0.0139(16) 0.0021(15) 0.0001(14)
O6_2 0.034(2) 0.059(3) 0.049(3) 0.027(2) 0.0176(19) 0.0217(19)
C1_3 0.030(3) 0.030(3) 0.028(3) 0.004(2) 0.012(2) 0.008(2)
C2_3 0.030(3) 0.031(2) 0.029(3) 0.004(2) 0.015(2) 0.007(2)
C3_3 0.020(2) 0.028(2) 0.030(3) 0.002(2) 0.0098(19) 0.0026(19)
C4_3 0.017(2) 0.033(3) 0.022(2) 0.0034(19) 0.0064(18) 0.0028(19)
C5_3 0.020(2) 0.036(3) 0.032(3) -0.002(2) 0.005(2) 0.002(2)
C6_3 0.020(3) 0.067(4) 0.044(4) -0.008(3) 0.008(2) 0.002(3)
O2_3 0.037(2) 0.0330(19) 0.044(2) 0.0057(16) 0.0268(18) 0.0066(16)
O3_3 0.0222(17) 0.034(2) 0.045(2) -0.0059(17) 0.0137(16) -0.0052(15)
O4_3 0.0251(16) 0.0237(16) 0.0263(18) 0.0061(13) 0.0091(14) 0.0071(13)
O5_3 0.0212(17) 0.042(2) 0.032(2) -0.0045(16) 0.0033(15) 0.0078(15)
O6_3 0.068(4) 0.118(6) 0.065(4) 0.028(4) 0.026(3) 0.065(4)
C1_4 0.027(2) 0.025(2) 0.026(2) 0.0076(19) 0.011(2) 0.0090(19)
C2_4 0.021(2) 0.023(2) 0.028(3) 0.0073(18) 0.0090(19) 0.0053(17)
C3_4 0.019(2) 0.025(2) 0.024(2) 0.0045(18) 0.0043(18) 0.0037(17)
C4_4 0.023(2) 0.023(2) 0.025(2) 0.0089(18) 0.0093(19) 0.0053(17)
C5_4 0.023(2) 0.029(2) 0.033(3) 0.007(2) 0.009(2) 0.0053(19)
C6_4 0.026(3) 0.053(3) 0.037(3) 0.010(3) 0.014(2) 0.006(2)
O2_4 0.0241(17) 0.0343(19) 0.035(2) 0.0125(15) 0.0134(15) 0.0011(14)
O3_4 0.0188(17) 0.055(2) 0.0253(19) 0.0092(17) 0.0035(14) 0.0006(16)
O4_4 0.0398(19) 0.0261(17) 0.035(2) 0.0133(15) 0.0202(16) 0.0155(15)
O5_4 0.0230(17) 0.041(2) 0.0294(19) 0.0119(16) 0.0102(15) 0.0132(15)
O6_4 0.051(3) 0.061(3) 0.059(3) 0.019(2) 0.032(2) 0.032(2)
C1_5 0.044(3) 0.029(3) 0.037(3) 0.013(2) 0.025(2) 0.015(2)
C2_5 0.040(3) 0.025(2) 0.036(3) 0.011(2) 0.022(2) 0.004(2)
C3_5 0.029(2) 0.031(3) 0.032(3) 0.018(2) 0.015(2) 0.010(2)
C4_5 0.032(3) 0.024(2) 0.038(3) 0.014(2) 0.021(2) 0.007(2)
C5_5 0.028(3) 0.041(3) 0.060(4) 0.028(3) 0.019(3) 0.009(2)
C6_5 0.047(4) 0.098(7) 0.129(10) 0.076(7) 0.049(5) 0.034(4)
O2_5 0.042(2) 0.035(2) 0.040(2) 0.0170(17) 0.0155(18) -0.0016(17)
O3_5 0.0258(18) 0.045(2) 0.047(2) 0.0272(19) 0.0074(17) 0.0068(16)
O4_5 0.0331(18) 0.0300(18) 0.0290(18) 0.0135(14) 0.0149(15) 0.0062(14)
O5_5 0.046(2) 0.048(2) 0.058(3) 0.031(2) 0.035(2) 0.029(2)
C1_6 0.027(2) 0.027(2) 0.030(3) 0.012(2) 0.017(2) 0.0019(19)
C2_6 0.024(2) 0.022(2) 0.023(2) 0.0072(18) 0.0060(19) -0.0015(18)
C3_6 0.022(2) 0.025(2) 0.027(2) 0.0057(19) 0.0101(19) 0.0028(18)
C4_6 0.022(2) 0.027(2) 0.021(2) 0.0050(18) 0.0087(18) 0.0011(18)
C5_6 0.020(2) 0.034(3) 0.027(2) 0.010(2) 0.0093(19) 0.0035(19)
C6_6 0.023(2) 0.036(3) 0.041(3) 0.007(2) 0.010(2) -0.002(2)
O2_6 0.0259(18) 0.0270(17) 0.0283(19) 0.0049(14) 0.0033(15) -0.0019(14)
O3_6 0.0256(18) 0.0295(19) 0.052(2) -0.0002(17) 0.0075(17) 0.0052(15)
O4_6 0.0315(18) 0.0283(18) 0.0275(19) 0.0032(14) 0.0133(15) 0.0011(14)
O5_6 0.0262(18) 0.0268(17) 0.037(2) 0.0086(15) 0.0156(15) 0.0038(14)
O6_6 0.040(2) 0.037(2) 0.058(3) 0.0127(19) 0.030(2) 0.0010(17)
C1_7 0.039(3) 0.029(3) 0.031(3) 0.002(2) 0.015(2) -0.005(2)
C2_7 0.033(3) 0.025(2) 0.030(3) 0.003(2) 0.002(2) -0.002(2)
C3_7 0.024(2) 0.025(2) 0.034(3) 0.003(2) 0.011(2) 0.0039(19)
C4_7 0.023(2) 0.029(2) 0.031(3) 0.007(2) 0.008(2) 0.0014(19)
C5_7 0.030(3) 0.042(3) 0.040(3) -0.003(2) 0.012(2) 0.002(2)
C6_7 0.037(3) 0.058(4) 0.049(4) 0.008(3) 0.012(3) 0.010(3)
O2_7 0.040(2) 0.034(2) 0.034(2) -0.0013(16) 0.0007(18) 0.0070(17)
O3_7 0.0281(19) 0.047(2) 0.033(2) 0.0006(17) 0.0070(16) 0.0141(17)
O4_7 0.0322(18) 0.0277(18) 0.036(2) 0.0107(15) 0.0121(16) 0.0052(14)
O5_7 0.031(2) 0.043(2) 0.049(3) -0.010(2) 0.0200(19) -0.0113(17)
O6_7 0.057(3) 0.051(3) 0.057(3) 0.002(2) 0.014(3) -0.011(2)
C1_8 0.022(2) 0.019(2) 0.022(2) 0.0020(17) 0.0029(18) -0.0003(17)
C2_8 0.021(2) 0.024(2) 0.020(2) -0.0005(18) 0.0031(18) -0.0069(18)
C3_8 0.023(2) 0.027(2) 0.028(2) 0.0077(19) 0.0112(19) 0.0086(19)
C4_8 0.018(2) 0.023(2) 0.030(2) 0.0093(19) 0.0104(19) 0.0006(18)
C5_8 0.022(2) 0.025(2) 0.028(2) 0.0051(19) 0.010(2) 0.0051(18)
C6_8 0.020(2) 0.033(3) 0.044(3) 0.004(2) 0.014(2) 0.001(2)
O2_8 0.0247(18) 0.0340(19) 0.0300(19) -0.0012(15) 0.0091(15) -0.0076(15)
O3_8 0.0214(17) 0.0307(18) 0.042(2) 0.0031(15) 0.0157(16) 0.0028(14)
O4_8 0.0285(17) 0.0229(17) 0.0255(18) 0.0084(13) 0.0075(14) 0.0033(13)
O5_8 0.0213(16) 0.0260(17) 0.0309(19) 0.0031(14) 0.0022(14) 0.0057(14)
O6_8 0.031(2) 0.049(2) 0.032(2) 0.0004(18) 0.0007(17) 0.0018(17)
C1_9 0.029(2) 0.024(2) 0.028(3) 0.0105(19) 0.004(2) 0.0026(19)
C2_9 0.034(3) 0.022(2) 0.036(3) 0.012(2) 0.013(2) 0.006(2)
C3_9 0.025(2) 0.033(3) 0.037(3) 0.017(2) 0.012(2) 0.007(2)
C4_9 0.027(2) 0.028(2) 0.032(3) 0.013(2) 0.007(2) 0.002(2)
C5_9 0.031(3) 0.042(3) 0.052(4) 0.031(3) 0.010(3) 0.009(2)
O2_9 0.046(2) 0.033(2) 0.050(3) 0.0206(18) 0.029(2) 0.0118(17)
O3_9 0.038(2) 0.042(2) 0.060(3) 0.030(2) 0.027(2) 0.0209(18)
O4_9 0.0290(17) 0.0280(18) 0.0310(19) 0.0142(15) 0.0060(15) 0.0028(14)
O5_9 0.0268(18) 0.0263(18) 0.039(2) 0.0148(16) -0.0021(16) -0.0035(14)
C1_10 0.025(2) 0.027(2) 0.028(3) 0.0097(19) 0.008(2) -0.0027(18)
C2_10 0.028(2) 0.026(2) 0.034(3) 0.014(2) 0.016(2) 0.0067(19)
C3_10 0.019(2) 0.027(2) 0.033(3) 0.0168(19) 0.0083(19) 0.0052(17)
C4_10 0.019(2) 0.027(2) 0.024(2) 0.0082(18) 0.0079(18) 0.0031(17)
C5_10 0.022(2) 0.027(2) 0.033(3) 0.010(2) 0.006(2) 0.0047(18)
C6_10 0.024(2) 0.034(3) 0.045(3) 0.012(2) 0.013(2) 0.009(2)
O2_10 0.0327(19) 0.046(2) 0.043(2) 0.0223(18) 0.0211(17) 0.0103(16)
O3_10 0.0234(18) 0.056(2) 0.034(2) 0.0225(18) 0.0111(15) 0.0156(17)
O4_10 0.0294(18) 0.0244(17) 0.036(2) 0.0054(15) 0.0140(15) 0.0028(14)
O5_10 0.0237(17) 0.0320(19) 0.033(2) 0.0088(15) 0.0073(15) -0.0025(14)
O6_10 0.043(2) 0.036(2) 0.096(4) 0.024(2) 0.046(3) 0.0102(19)
C1_11 0.026(2) 0.032(3) 0.028(3) 0.004(2) 0.013(2) 0.004(2)
C2_11 0.028(2) 0.027(3) 0.031(3) 0.004(2) 0.011(2) 0.0036(19)
C3_11 0.020(2) 0.029(3) 0.026(3) 0.001(2) 0.005(2) 0.0032(19)
C4_11 0.028(2) 0.030(3) 0.033(3) 0.004(2) 0.017(2) 0.005(2)
C5_11 0.023(2) 0.039(3) 0.038(3) -0.002(2) 0.009(2) 0.006(2)
O2_11 0.035(2) 0.0340(19) 0.035(2) 0.0059(16) 0.0122(16) 0.0136(16)
O3_11 0.0277(18) 0.041(2) 0.031(2) -0.0002(16) 0.0023(16) 0.0116(16)
O4_11 0.0348(18) 0.0293(18) 0.0283(18) 0.0067(14) 0.0174(15) 0.0068(15)
O5_11 0.0254(18) 0.044(2) 0.041(2) -0.0003(18) 0.0172(16) -0.0005(16)
C6_11 0.027(3) 0.073(5) 0.074(5) -0.009(4) 0.016(3) 0.015(3)
O6_11 0.095(5) 0.116(6) 0.142(8) 0.014(6) 0.097(6) 0.022(5)
C1_12 0.032(3) 0.031(3) 0.029(3) 0.011(2) 0.018(2) 0.011(2)
C2_12 0.030(2) 0.032(3) 0.028(2) 0.013(2) 0.016(2) 0.013(2)
C3_12 0.020(2) 0.032(2) 0.027(2) 0.007(2) 0.0102(19) 0.0046(19)
C4_12 0.022(2) 0.029(2) 0.022(2) 0.0086(18) 0.0095(18) 0.0062(19)
C5_12 0.025(2) 0.034(3) 0.026(2) 0.009(2) 0.010(2) 0.006(2)
C6_12 0.023(2) 0.043(3) 0.048(3) 0.015(3) 0.010(2) 0.010(2)
O2_12 0.0313(19) 0.0342(19) 0.037(2) 0.0106(16) 0.0109(16) 0.0135(16)
O3_12 0.0181(17) 0.0292(18) 0.053(2) 0.0110(17) 0.0096(16) 0.0026(14)
O4_12 0.040(2) 0.0311(18) 0.032(2) 0.0138(15) 0.0225(16) 0.0120(15)
O5_12 0.0294(18) 0.0319(18) 0.039(2) 0.0104(15) 0.0213(16) 0.0085(15)
O6_12 0.043(2) 0.056(3) 0.061(3) 0.009(2) 0.031(2) 0.017(2)
C1_13 0.044(3) 0.034(3) 0.028(3) 0.012(2) 0.021(2) 0.015(2)
C2_13 0.041(3) 0.029(3) 0.033(3) 0.013(2) 0.012(2) 0.010(2)
C3_13 0.027(2) 0.030(2) 0.031(3) 0.017(2) 0.012(2) 0.009(2)
C4_13 0.027(2) 0.029(2) 0.027(2) 0.0109(19) 0.012(2) 0.0081(19)
C5_13 0.033(3) 0.047(3) 0.042(3) 0.023(3) 0.018(2) 0.012(2)
C6_13 0.032(3) 0.095(6) 0.069(5) 0.043(5) 0.024(3) 0.021(4)
O6_13 0.073(4) 0.091(5) 0.130(7) 0.053(5) 0.040(4) 0.057(4)
O2_13 0.047(2) 0.039(2) 0.032(2) 0.0159(17) 0.0068(18) 0.0066(18)
O3_13 0.0277(19) 0.047(2) 0.037(2) 0.0218(18) 0.0077(16) -0.0014(16)
O4_13 0.0298(17) 0.0224(16) 0.0267(17) 0.0088(13) 0.0133(14) 0.0071(13)
O5_13 0.047(2) 0.051(2) 0.053(3) 0.032(2) 0.037(2) 0.0283(19)
C1_14 0.030(2) 0.022(2) 0.024(2) 0.0080(18) 0.012(2) 0.0078(18)
C2_14 0.025(2) 0.021(2) 0.020(2) 0.0057(18) 0.0050(19) -0.0014(17)
C3_14 0.018(2) 0.026(2) 0.024(2) 0.0067(18) 0.0070(18) 0.0036(17)
C4_14 0.020(2) 0.021(2) 0.023(2) 0.0038(17) 0.0057(19) 0.0040(16)
C5_14 0.020(2) 0.023(2) 0.033(3) 0.0100(19) 0.010(2) 0.0065(17)
C6_14 0.020(2) 0.039(3) 0.029(3) 0.003(2) 0.007(2) 0.006(2)
O2_14 0.0251(17) 0.0346(19) 0.0234(18) 0.0055(14) 0.0030(14) -0.0038(14)
O3_14 0.0236(17) 0.049(2) 0.030(2) 0.0002(16) 0.0131(15) 0.0000(16)
O4_14 0.0286(16) 0.0188(15) 0.0246(17) 0.0076(13) 0.0090(14) 0.0057(13)
O5_14 0.0243(17) 0.0287(17) 0.0265(18) 0.0044(14) 0.0066(14) 0.0077(14)
O6_14 0.038(2) 0.050(2) 0.033(2) 0.0163(17) 0.0138(17) 0.0234(18)
O_16 0.064(3) 0.040(2) 0.110(5) 0.017(3) 0.057(3) 0.001(2)
O_17 0.065(3) 0.065(3) 0.068(4) -0.004(3) 0.044(3) 0.008(3)
O_18 0.091(5) 0.074(4) 0.073(4) 0.005(3) 0.046(4) 0.017(3)
O_19 0.072(4) 0.113(5) 0.048(3) 0.040(3) 0.028(3) 0.050(4)
O_24 0.121(6) 0.091(5) 0.087(5) 0.025(4) 0.057(5) 0.044(5)
O_29 0.077(7) 0.103(8) 0.081(7) 0.046(6) 0.047(6) 0.024(6)
O_31 0.086(6) 0.102(7) 0.051(4) 0.029(4) 0.028(4) 0.038(5)
OA_33 0.074(4) 0.069(3) 0.071(4) 0.011(3) 0.026(3) 0.036(3)
OA_38 0.068(6) 0.066(6) 0.105(9) 0.033(6) 0.036(6) 0.007(5)

loop_
_atom_type_symbol
_atom_type_description
_atom_type_scat_dispersion_real
_atom_type_scat_dispersion_imag
_atom_type_scat_source
C C 0.0033 0.0016 'International Tables Vol C Tables 4.2.6.8 and 6.1.1.4'
H H 0.0000 0.0000 'International Tables Vol C Tables 4.2.6.8 and 6.1.1.4'
N N 0.0061 0.0033 'International Tables Vol C Tables 4.2.6.8 and 6.1.1.4'
O O 0.0106 0.0060 'International Tables Vol C Tables 4.2.6.8 and 6.1.1.4'

loop_
_geom_angle_atom_site_label_1
_geom_angle_atom_site_label_2
_geom_angle_atom_site_label_3
_geom_angle
_geom_angle_site_symmetry_1
_geom_angle_site_symmetry_3
O5_1 C1_1 O4_7 111.3(4) . .
O5_1 C1_1 C2_1 109.6(4) . .
O4_7 C1_1 C2_1 108.0(4) . .
O2_1 C2_1 C3_1 112.5(4) . .
O2_1 C2_1 C1_1 110.7(5) . .
C3_1 C2_1 C1_1 109.8(4) . .
O3_1 C3_1 C4_1 109.5(5) . .
O3_1 C3_1 C2_1 110.8(5) . .
C4_1 C3_1 C2_1 109.7(4) . .
O4_1 C4_1 C3_1 107.8(4) . .
O4_1 C4_1 C5_1 108.8(5) . .
C3_1 C4_1 C5_1 110.7(5) . .
O5_1 C5_1 C6_1 107.3(5) . .
O5_1 C5_1 C4_1 110.7(5) . .
C6_1 C5_1 C4_1 113.3(7) . .
O6A_1 C6_1 O6B_1 86.1(9) . .
O6A_1 C6_1 C5_1 116.6(11) . .
O6B_1 C6_1 C5_1 117.9(9) . .
C4_1 O4_1 C1_2 118.5(5) . .
C1_1 O5_1 C5_1 114.4(4) . .
O5_2 C1_2 O4_1 110.5(5) . .
O5_2 C1_2 C2_2 110.9(4) . .
O4_1 C1_2 C2_2 107.2(4) . .
O2_2 C2_2 C3_2 112.3(5) . .
O2_2 C2_2 C1_2 110.6(4) . .
C3_2 C2_2 C1_2 108.6(5) . .
O3_2 C3_2 C2_2 110.3(5) . .
O3_2 C3_2 C4_2 108.9(4) . .
C2_2 C3_2 C4_2 108.8(4) . .
O4_2 C4_2 C3_2 106.7(4) . .
O4_2 C4_2 C5_2 108.5(4) . .
C3_2 C4_2 C5_2 112.0(4) . .
O5_2 C5_2 C6_2 105.7(4) . .
O5_2 C5_2 C4_2 110.3(4) . .
C6_2 C5_2 C4_2 112.5(5) . .
O6_2 C6_2 C5_2 111.1(5) . .
C1_3 O4_2 C4_2 116.9(4) . .
C1_2 O5_2 C5_2 114.5(4) . .
O4_2 C1_3 O5_3 110.2(5) . .
O4_2 C1_3 C2_3 109.6(4) . .
O5_3 C1_3 C2_3 110.0(4) . .
O2_3 C2_3 C1_3 109.3(4) . .
O2_3 C2_3 C3_3 110.8(4) . .
C1_3 C2_3 C3_3 110.1(5) . .
O3_3 C3_3 C4_3 107.7(4) . .
O3_3 C3_3 C2_3 110.2(5) . .
C4_3 C3_3 C2_3 108.0(4) . .
O4_3 C4_3 C3_3 109.1(4) . .
O4_3 C4_3 C5_3 109.5(4) . .
C3_3 C4_3 C5_3 109.1(4) . .
O5_3 C5_3 C6_3 106.6(5) . .
O5_3 C5_3 C4_3 109.2(5) . .
C6_3 C5_3 C4_3 112.5(5) . .
O6_3 C6_3 C5_3 111.5(7) . .
C1_4 O4_3 C4_3 116.6(4) . .
C1_3 O5_3 C5_3 114.1(4) . .
O5_4 C1_4 O4_3 112.2(4) . .
O5_4 C1_4 C2_4 110.2(4) . .
O4_3 C1_4 C2_4 107.0(4) . .
O2_4 C2_4 C3_4 111.1(4) . .
O2_4 C2_4 C1_4 111.5(4) . .
C3_4 C2_4 C1_4 110.0(4) . .
O3_4 C3_4 C2_4 111.6(4) . .
O3_4 C3_4 C4_4 107.4(4) . .
C2_4 C3_4 C4_4 109.6(4) . .
O4_4 C4_4 C3_4 107.4(4) . .
O4_4 C4_4 C5_4 109.3(4) . .
C3_4 C4_4 C5_4 111.1(4) . .
O5_4 C5_4 C6_4 105.5(4) . .
O5_4 C5_4 C4_4 111.6(4) . .
C6_4 C5_4 C4_4 111.8(5) . .
O6_4 C6_4 C5_4 112.0(5) . .
C1_5 O4_4 C4_4 118.4(4) . .
C1_4 O5_4 C5_4 114.5(4) . .
O5_5 C1_5 O4_4 110.1(5) . .
O5_5 C1_5 C2_5 110.2(5) . .
O4_4 C1_5 C2_5 108.6(4) . .
O2_5 C2_5 C3_5 111.8(5) . .
O2_5 C2_5 C1_5 111.3(5) . .
C3_5 C2_5 C1_5 109.8(5) . .
O3_5 C3_5 C2_5 109.4(5) . .
O3_5 C3_5 C4_5 109.3(4) . .
C2_5 C3_5 C4_5 109.7(4) . .
O4_5 C4_5 C3_5 108.1(4) . .
O4_5 C4_5 C5_5 109.6(5) . .
C3_5 C4_5 C5_5 110.2(4) . .
O5_5 C5_5 C6_5 105.9(6) . .
O5_5 C5_5 C4_5 110.6(5) . .
C6_5 C5_5 C4_5 114.1(6) . .
O6B_5 C6_5 O6A_5 122.5(17) . .
O6B_5 C6_5 C5_5 110.8(14) . .
O6A_5 C6_5 C5_5 106.2(14) . .
C1_6 O4_5 C4_5 118.1(4) . .
C1_5 O5_5 C5_5 115.3(4) . .
O5_6 C1_6 O4_5 111.0(4) . .
O5_6 C1_6 C2_6 109.6(4) . .
O4_5 C1_6 C2_6 108.2(4) . .
O2_6 C2_6 C1_6 111.5(4) . .
O2_6 C2_6 C3_6 111.4(4) . .
C1_6 C2_6 C3_6 109.4(4) . .
O3_6 C3_6 C4_6 109.9(4) . .
O3_6 C3_6 C2_6 109.7(4) . .
C4_6 C3_6 C2_6 108.1(4) . .
O4_6 C4_6 C3_6 107.9(4) . .
O4_6 C4_6 C5_6 108.9(4) . .
C3_6 C4_6 C5_6 111.5(4) . .
O5_6 C5_6 C6_6 106.0(4) . .
O5_6 C5_6 C4_6 111.3(4) . .
C6_6 C5_6 C4_6 112.0(4) . .
O6_6 C6_6 C5_6 113.2(5) . .
C1_7 O4_6 C4_6 117.6(4) . .
C1_6 O5_6 C5_6 114.5(4) . .
O5_7 C1_7 O4_6 111.1(5) . .
O5_7 C1_7 C2_7 109.1(5) . .
O4_6 C1_7 C2_7 108.5(5) . .
O2_7 C2_7 C3_7 112.0(5) . .
O2_7 C2_7 C1_7 109.5(5) . .
C3_7 C2_7 C1_7 111.1(5) . .
O3_7 C3_7 C2_7 110.9(5) . .
O3_7 C3_7 C4_7 107.4(4) . .
C2_7 C3_7 C4_7 109.2(5) . .
O4_7 C4_7 C3_7 108.5(4) . .
O4_7 C4_7 C5_7 111.6(5) . .
C3_7 C4_7 C5_7 108.7(4) . .
O5_7 C5_7 C6_7 103.6(5) . .
O5_7 C5_7 C4_7 113.2(5) . .
C6_7 C5_7 C4_7 112.0(5) . .
O6_7 C6_7 C5_7 112.0(6) . .
C1_1 O4_7 C4_7 117.6(4) . .
C1_7 O5_7 C5_7 116.0(5) . .
O5_8 C1_8 O4_14 111.0(4) . .
O5_8 C1_8 C2_8 109.9(4) . .
O4_14 C1_8 C2_8 108.6(4) . .
O2_8 C2_8 C3_8 110.8(4) . .
O2_8 C2_8 C1_8 109.3(4) . .
C3_8 C2_8 C1_8 109.0(4) . .
O3_8 C3_8 C4_8 109.8(4) . .
O3_8 C3_8 C2_8 108.8(4) . .
C4_8 C3_8 C2_8 108.5(4) . .
O4_8 C4_8 C3_8 107.5(4) . .
O4_8 C4_8 C5_8 109.2(4) . .
C3_8 C4_8 C5_8 110.8(4) . .
O5_8 C5_8 C6_8 104.1(4) . .
O5_8 C5_8 C4_8 111.0(4) . .
C6_8 C5_8 C4_8 112.7(4) . .
O6_8 C6_8 C5_8 112.2(4) . .
C1_9 O4_8 C4_8 118.1(4) . .
C1_8 O5_8 C5_8 115.0(4) . .
O5_9 C1_9 O4_8 110.4(5) . .
O5_9 C1_9 C2_9 110.2(4) . .
O4_8 C1_9 C2_9 108.2(4) . .
O2_9 C2_9 C3_9 112.5(4) . .
O2_9 C2_9 C1_9 109.6(4) . .
C3_9 C2_9 C1_9 110.3(5) . .
O3_9 C3_9 C2_9 109.7(5) . .
O3_9 C3_9 C4_9 110.6(4) . .
C2_9 C3_9 C4_9 109.4(4) . .
O4_9 C4_9 C5_9 107.9(5) . .
O4_9 C4_9 C3_9 108.9(4) . .
C5_9 C4_9 C3_9 110.5(4) . .
O5_9 C5_9 C6_9 107.1(5) . .
O5_9 C5_9 C4_9 110.3(5) . .
C6_9 C5_9 C4_9 113.9(5) . .
C4_9 O4_9 C1_10 117.3(4) . .
C1_9 O5_9 C5_9 114.6(4) . .
O6_9 C6_9 C5_9 107.2(7) . .
O5_10 C1_10 O4_9 111.0(4) . .
O5_10 C1_10 C2_10 109.1(4) . .
O4_9 C1_10 C2_10 107.3(4) . .
O2_10 C2_10 C3_10 110.9(4) . .
O2_10 C2_10 C1_10 109.8(4) . .
C3_10 C2_10 C1_10 109.7(4) . .
O3_10 C3_10 C2_10 108.8(4) . .
O3_10 C3_10 C4_10 109.9(4) . .
C2_10 C3_10 C4_10 108.9(4) . .
O4_10 C4_10 C3_10 107.0(4) . .
O4_10 C4_10 C5_10 109.8(4) . .
C3_10 C4_10 C5_10 111.0(4) . .
O5_10 C5_10 C6_10 106.5(4) . .
O5_10 C5_10 C4_10 111.3(4) . .
C6_10 C5_10 C4_10 111.5(5) . .
O6_10 C6_10 C5_10 110.4(4) . .
C1_11 O4_10 C4_10 117.9(4) . .
C1_10 O5_10 C5_10 115.6(4) . .
O4_10 C1_11 O5_11 110.7(5) . .
O4_10 C1_11 C2_11 108.8(4) . .
O5_11 C1_11 C2_11 109.5(4) . .
O2_11 C2_11 C1_11 108.8(4) . .
O2_11 C2_11 C3_11 111.5(4) . .
C1_11 C2_11 C3_11 110.7(4) . .
O3_11 C3_11 C2_11 108.9(4) . .
O3_11 C3_11 C4_11 110.3(4) . .
C2_11 C3_11 C4_11 108.1(4) . .
O4_11 C4_11 C3_11 107.6(4) . .
O4_11 C4_11 C5_11 109.2(5) . .
C3_11 C4_11 C5_11 108.7(4) . .
O5_11 C5_11 C6_11 107.0(5) . .
O5_11 C5_11 C4_11 109.0(5) . .
C6_11 C5_11 C4_11 111.4(6) . .
C1_12 O4_11 C4_11 116.0(4) . .
C1_11 O5_11 C5_11 114.1(4) . .
O6_11 C6_11 C5_11 112.6(8) . .
O5_12 C1_12 O4_11 111.9(4) . .
O5_12 C1_12 C2_12 109.0(4) . .
O4_11 C1_12 C2_12 108.1(4) . .
O2_12 C2_12 C1_12 109.9(4) . .
O2_12 C2_12 C3_12 109.8(4) . .
C1_12 C2_12 C3_12 109.4(4) . .
O3_12 C3_12 C4_12 107.9(4) . .
O3_12 C3_12 C2_12 110.9(4) . .
C4_12 C3_12 C2_12 108.9(4) . .
O4_12 C4_12 C3_12 108.0(4) . .
O4_12 C4_12 C5_12 109.2(4) . .
C3_12 C4_12 C5_12 111.4(4) . .
O5_12 C5_12 C6_12 106.3(5) . .
O5_12 C5_12 C4_12 111.0(4) . .
C6_12 C5_12 C4_12 111.9(4) . .
O6_12 C6_12 C5_12 111.7(5) . .
C1_13 O4_12 C4_12 118.8(4) . .
C1_12 O5_12 C5_12 114.6(4) . .
O4_12 C1_13 O5_13 110.7(5) . .
O4_12 C1_13 C2_13 108.6(4) . .
O5_13 C1_13 C2_13 109.9(5) . .
O2_13 C2_13 C3_13 112.2(5) . .
O2_13 C2_13 C1_13 110.5(5) . .
C3_13 C2_13 C1_13 110.2(5) . .
O3_13 C3_13 C2_13 108.9(5) . .
O3_13 C3_13 C4_13 108.7(4) . .
C2_13 C3_13 C4_13 109.8(5) . .
O4_13 C4_13 C3_13 108.9(4) . .
O4_13 C4_13 C5_13 109.3(4) . .
C3_13 C4_13 C5_13 109.5(4) . .
O5_13 C5_13 C6_13 106.9(5) . .
O5_13 C5_13 C4_13 112.0(5) . .
C6_13 C5_13 C4_13 111.2(5) . .
O6_13 C6_13 C5_13 109.9(7) . .
C1_14 O4_13 C4_13 117.6(4) . .
C1_13 O5_13 C5_13 115.4(4) . .
O5_14 C1_14 O4_13 112.1(4) . .
O5_14 C1_14 C2_14 110.0(4) . .
O4_13 C1_14 C2_14 108.5(4) . .
O2_14 C2_14 C3_14 111.0(4) . .
O2_14 C2_14 C1_14 109.8(4) . .
C3_14 C2_14 C1_14 109.7(4) . .
O3_14 C3_14 C2_14 109.1(4) . .
O3_14 C3_14 C4_14 111.0(4) . .
C2_14 C3_14 C4_14 108.5(4) . .
O4_14 C4_14 C3_14 107.4(4) . .
O4_14 C4_14 C5_14 108.6(4) . .
C3_14 C4_14 C5_14 110.8(4) . .
O5_14 C5_14 C6_14 106.3(4) . .
O5_14 C5_14 C4_14 110.7(4) . .
C6_14 C5_14 C4_14 112.5(4) . .
O6_14 C6_14 C5_14 111.6(4) . .
C1_8 O4_14 C4_14 117.5(4) . .
C1_14 O5_14 C5_14 114.4(4) . .
OA_22 OB_22 OB_36 146(3) . 1_554
OA_36 OB_36 OB_22 156(4) . 1_556
OC_41 OB_41 OF_41 30(4) . .
OC_41 OF_41 OB_41 38(4) . .
OF_41 OC_41 OB_41 112(7) . .
C10_52 OC_43 C10_51 11(4) 1_455 1_455
C10_52 OC_43 C11_52 53(5) 1_455 1_455
C10_51 OC_43 C11_52 63(6) 1_455 1_455
C10_52 OC_43 C11_51 41(5) 1_455 1_455
C10_51 OC_43 C11_51 51(5) 1_455 1_455
C11_52 OC_43 C11_51 26(3) 1_455 1_455
C01_47 N_47 C11_47 113.1 . .
N_47 C01_47 C02_47 112.9 . .
N_47 C01_47 C03_47 97.2 . .
C02_47 C01_47 C03_47 111.9 . .
O01_47 C02_47 O02_47 117.2 . .
O01_47 C02_47 C01_47 128.2 . .
O02_47 C02_47 C01_47 114.5 . .
C04_47 C03_47 C01_47 115.1 . .
C06_47 C04_47 C05_47 119.2 . .
C06_47 C04_47 C03_47 121.1 . .
C05_47 C04_47 C03_47 119.7 . .
C07_47 C05_47 C04_47 120.5 . .
C04_47 C06_47 C08_47 120.4 . .
C09_47 C07_47 C05_47 120.1 . .
C09_47 C08_47 C06_47 120.1 . .
C08_47 C09_47 C07_47 119.7 . .
C02_47 O02_47 C10_47 109.7 . .
O03_47 C11_47 N_47 118.0 . .
O03_47 C11_47 C12_47 119.3 . .
N_47 C11_47 C12_47 122.0 . .
C11_47 O03_47 C12_52 98(2) . 1_455
C11_51 N_51 C01_51 122.1 . .
C11_51 N_51 C11_52 31.4(5) . .
C01_51 N_51 C11_52 107.7(5) . .
C11_51 N_51 N_52 78.9(5) . .
C01_51 N_51 N_52 84.0(5) . .
C11_52 N_51 N_52 47.7(4) . .
C04_52 C01_51 N_51 140.9(7) . .
C04_52 C01_51 C02_51 69.0(7) . .
N_51 C01_51 C02_51 111.1 . .
C04_52 C01_51 C03_51 43.2(7) . .
N_51 C01_51 C03_51 110.0 . .
C02_51 C01_51 C03_51 108.9 . .
C04_52 C01_51 C06_52 50.3(4) . .
N_51 C01_51 C06_52 153.8(6) . .
C02_51 C01_51 C06_52 95.1(6) . .
C03_51 C01_51 C06_52 60.5(6) . .
C04_52 C01_51 C03_52 50.8(4) . .
N_51 C01_51 C03_52 120.0(5) . .
C02_51 C01_51 C03_52 19.2(5) . .
C03_51 C01_51 C03_52 89.8(5) . .
C06_52 C01_51 C03_52 85.5(5) . .
C03_52 C02_51 C01_52 126.7(16) . .
C03_52 C02_51 O01_51 18.6(14) . .
C01_52 C02_51 O01_51 113.8(8) . .
C03_52 C02_51 O03_51 128.4(13) . .
C01_52 C02_51 O03_51 23.3(10) . .
O01_51 C02_51 O03_51 123.0 . .
C03_52 C02_51 C01_51 118.9(13) . .
C01_52 C02_51 C01_51 113.1(7) . .
O01_51 C02_51 C01_51 125.3 . .
O03_51 C02_51 C01_51 111.2 . .
C03_52 C02_51 C04_52 68.1(10) . .
C01_52 C02_51 C04_52 165.2(11) . .
O01_51 C02_51 C04_52 80.5(5) . .
O03_51 C02_51 C04_52 150.0(6) . .
C01_51 C02_51 C04_52 52.6(5) . .
C03_52 C02_51 N_52 136.5(17) . .
C01_52 C02_51 N_52 50.0(6) . .
O01_51 C02_51 N_52 118.5(4) . .
O03_51 C02_51 N_52 67.5(5) . .
C01_51 C02_51 N_52 74.7(4) . .
C04_52 C02_51 N_52 120.8(8) . .
C03_52 O01_51 C02_51 26.3(16) . .
C03_52 O01_51 C01_52 52.2(15) . .
C02_51 O01_51 C01_52 30.0(4) . .
C03_52 O01_51 C04_52 45.5(17) . .
C02_51 O01_51 C04_52 60.9(4) . .
C01_52 O01_51 C04_52 90.9(6) . .
C05_52 C03_51 C04_52 86.6(14) . .
C05_52 C03_51 C07_52 65.3(7) . .
C04_52 C03_51 C07_52 138.2(12) . .
C05_52 C03_51 C04_51 91.7(12) . .
C04_52 C03_51 C04_51 72.7(8) . .
C07_52 C03_51 C04_51 77.6(9) . .
C05_52 C03_51 C01_51 123.9(11) . .
C04_52 C03_51 C01_51 60.9(6) . .
C07_52 C03_51 C01_51 160.9(9) . .
C04_51 C03_51 C01_51 116.3 . .
C05_52 C03_51 C06_52 131.1(15) . .
C04_52 C03_51 C06_52 55.1(8) . .
C07_52 C03_51 C06_52 122.4(11) . .
C04_51 C03_51 C06_52 51.6(4) . .
C01_51 C03_51 C06_52 66.2(4) . .
C05_52 C03_51 C09_52 106.7(9) . .
C04_52 C03_51 C09_52 128.9(13) . .
C07_52 C03_51 C09_52 45.1(4) . .
C04_51 C03_51 C09_52 58.0(7) . .
C01_51 C03_51 C09_52 129.4(7) . .
C06_52 C03_51 C09_52 82.1(8) . .
C06_51 C04_51 C05_51 119.6 . .
C06_51 C04_51 C06_52 128.8(7) . .
C05_51 C04_51 C06_52 71.2(7) . .
C06_51 C04_51 C08_52 154.1(6) . .
C05_51 C04_51 C08_52 34.7(7) . .
C06_52 C04_51 C08_52 57.1(8) . .
C06_51 C04_51 C03_51 120.8 . .
C05_51 C04_51 C03_51 119.6 . .
C06_52 C04_51 C03_51 70.0(6) . .
C08_52 C04_51 C03_51 85.1(7) . .
C06_51 C04_51 C04_52 98.6(5) . .
C05_51 C04_51 C04_52 125.9(6) . .
C06_52 C04_51 C04_52 54.7(4) . .
C08_52 C04_51 C04_52 102.5(8) . .
C03_51 C04_51 C04_52 40.9(6) . .
C06_51 C04_51 C09_52 131.9(6) . .
C05_51 C04_51 C09_52 69.3(9) . .
C06_52 C04_51 C09_52 99.3(11) . .
C08_52 C04_51 C09_52 50.4(7) . .
C03_51 C04_51 C09_52 73.5(6) . .
C04_52 C04_51 C09_52 113.1(10) . .
C06_51 C04_51 C05_52 91.5(6) . .
C05_51 C04_51 C05_52 148.1(6) . .
C06_52 C04_51 C05_52 95.7(7) . .
C08_52 C04_51 C05_52 113.8(10) . .
C03_51 C04_51 C05_52 30.9(5) . .
C04_52 C04_51 C05_52 47.7(5) . .
C09_52 C04_51 C05_52 85.0(10) . .
C06_51 C04_51 C07_52 105.7(7) . .
C05_51 C04_51 C07_52 114.2(8) . .
C06_52 C04_51 C07_52 114.2(10) . .
C08_52 C04_51 C07_52 90.2(10) . .
C03_51 C04_51 C07_52 50.0(5) . .
C04_52 C04_51 C07_52 87.2(9) . .
C09_52 C04_51 C07_52 44.9(5) . .
C05_52 C04_51 C07_52 43.8(5) . .
C08_52 C05_51 C07_51 160.7(14) . .
C08_52 C05_51 C04_51 78.8(14) . .
C07_51 C05_51 C04_51 120.4 . .
C08_52 C05_51 C06_52 58.1(7) . .
C07_51 C05_51 C06_52 133.1(6) . .
C04_51 C05_51 C06_52 54.8(7) . .
C08_52 C05_51 C09_52 48.7(13) . .
C07_51 C05_51 C09_52 134.3(4) . .
C04_51 C05_51 C09_52 64.3(8) . .
C06_52 C05_51 C09_52 88.8(9) . .
C08_51 C06_51 C04_51 120.1 . .
C09_51 C07_51 C05_51 119.9 . .
C06_51 C08_51 C09_51 120.0 . .
C07_51 C09_51 C08_51 120.1 . .
C11_51 C10_51 OC_43 78(5) . 1_655
C11_51 C10_51 C11_52 27.9(4) . .
OC_43 C10_51 C11_52 69(5) 1_655 .
C11_52 C11_51 O02_51 82.0(11) . .
C11_52 C11_51 C10_52 91.2(12) . .
O02_51 C11_51 C10_52 127.0(9) . .
C11_52 C11_51 N_51 93.7(9) . .
O02_51 C11_51 N_51 119.4 . .
C10_52 C11_51 N_51 113.4(10) . .
C11_52 C11_51 C10_51 94.2(9) . .
O02_51 C11_51 C10_51 121.1 . .
C10_52 C11_51 C10_51 7.1(10) . .
N_51 C11_51 C10_51 119.5 . .
C11_52 C11_51 O02_52 54.2(8) . .
O02_51 C11_51 O02_52 27.8(6) . .
C10_52 C11_51 O02_52 119.7(10) . .
N_51 C11_51 O02_52 116.2(5) . .
C10_51 C11_51 O02_52 116.7(5) . .
C11_52 C11_51 N_52 35.8(7) . .
O02_51 C11_51 N_52 103.7(5) . .
C10_52 C11_51 N_52 100.1(10) . .
N_51 C11_51 N_52 58.2(4) . .
C10_51 C11_51 N_52 106.2(4) . .
O02_52 C11_51 N_52 79.5(5) . .
C11_52 C11_51 OC_43 76(4) . 1_655
O02_51 C11_51 OC_43 155(4) . 1_655
C10_52 C11_51 OC_43 44(4) . 1_655
N_51 C11_51 OC_43 74(4) . 1_655
C10_51 C11_51 OC_43 51(4) . 1_655
O02_52 C11_51 OC_43 129(4) . 1_655
N_52 C11_51 OC_43 64(4) . 1_655
O02_52 O02_51 C11_51 98.9(13) . .
O02_52 O02_51 C11_52 62.4(11) . .
C11_51 O02_51 C11_52 36.5(6) . .
C01_52 O03_51 C02_51 42.1(14) . .
C01_52 O03_51 C12_51 96.3(12) . .
C02_51 O03_51 C12_51 118.2 . .
C01_52 O03_51 C02_52 77.1(16) . .
C02_51 O03_51 C02_52 105.2(8) . .
C12_51 O03_51 C02_52 19.9(9) . .
C01_52 O03_51 N_52 41.0(10) . .
C02_51 O03_51 N_52 70.1(4) . .
C12_51 O03_51 N_52 110.5(4) . .
C02_52 O03_51 N_52 92.3(9) . .
C01_52 O03_51 C03_52 46.4(12) . .
C02_51 O03_51 C03_52 17.7(4) . .
C12_51 O03_51 C03_52 102.4(4) . .
C02_52 O03_51 C03_52 92.5(8) . .
N_52 O03_51 C03_52 82.4(6) . .
C02_52 C12_51 O03_52 121(3) . .
C02_52 C12_51 O03_51 91.0(13) . .
O03_52 C12_51 O03_51 119.1(11) . .
C02_52 C12_51 C01_52 70.3(13) . .
O03_52 C12_51 C01_52 134.7(14) . .
O03_51 C12_51 C01_52 21.4(6) . .
C02_52 C12_51 O01_52 32.5(14) . .
O03_52 C12_51 O01_52 115.6(14) . .
O03_51 C12_51 O01_52 117.1(7) . .
C01_52 C12_51 O01_52 95.8(12) . .
C11_52 N_52 C01_52 122.1 . .
C11_52 N_52 N_51 64.6(5) . .
C01_52 N_52 N_51 114.8(4) . .
C11_52 N_52 O03_51 107.6(5) . .
C01_52 N_52 O03_51 15.3(5) . .
N_51 N_52 O03_51 115.1(7) . .
C11_52 N_52 C02_51 125.7(4) . .
C01_52 N_52 C02_51 31.6(5) . .
N_51 N_52 C02_51 87.6(6) . .
O03_51 N_52 C02_51 42.5(3) . .
C11_52 N_52 C11_51 21.9(4) . .
C01_52 N_52 C11_51 127.5(5) . .
N_51 N_52 C11_51 42.9(3) . .
O03_51 N_52 C11_51 116.2(7) . .
C02_51 N_52 C11_51 117.1(6) . .
O03_51 C01_52 C02_51 115(2) . .
O03_51 C01_52 N_52 123.6(13) . .
C02_51 C01_52 N_52 98.4(8) . .
O03_51 C01_52 C02_52 80.6(13) . .
C02_51 C01_52 C02_52 131.0(7) . .
N_52 C01_52 C02_52 111.1 . .
O03_51 C01_52 C03_52 117.7(15) . .
C02_51 C01_52 C03_52 22.4(7) . .
N_52 C01_52 C03_52 110.1 . .
C02_52 C01_52 C03_52 108.7 . .
O03_51 C01_52 C12_51 62.3(10) . .
C02_51 C01_52 C12_51 131.8(11) . .
N_52 C01_52 C12_51 124.0(8) . .
C02_52 C01_52 C12_51 18.9(10) . .
C03_52 C01_52 C12_51 111.6(7) . .
O03_51 C01_52 O01_51 126.5(17) . .
C02_51 C01_52 O01_51 36.2(5) . .
N_52 C01_52 O01_51 107.4(7) . .
C02_52 C01_52 O01_51 96.3(5) . .
C03_52 C01_52 O01_51 15.7(6) . .
C12_51 C01_52 O01_51 103.0(7) . .
C12_51 C02_52 O01_52 134.6(16) . .
C12_51 C02_52 O03_52 41(2) . .
O01_52 C02_52 O03_52 121.9 . .
C12_51 C02_52 C01_52 90.8(14) . .
O01_52 C02_52 C01_52 122.2 . .
O03_52 C02_52 C01_52 115.9 . .
C12_51 C02_52 O03_51 69.1(15) . .
O01_52 C02_52 O03_51 142.8(6) . .
O03_52 C02_52 O03_51 94.7(6) . .
C01_52 C02_52 O03_51 22.3(6) . .
C02_52 O01_52 C12_51 12.8(5) . .
O01_51 C03_52 C02_51 135(3) . .
O01_51 C03_52 C04_52 120(2) . .
C02_51 C03_52 C04_52 85.4(11) . .
O01_51 C03_52 C01_52 112.2(19) . .
C02_51 C03_52 C01_52 30.9(11) . .
C04_52 C03_52 C01_52 116.3 . .
O01_51 C03_52 O03_51 121(2) . .
C02_51 C03_52 O03_51 33.9(10) . .
C04_52 C03_52 O03_51 114.7(4) . .
C01_52 C03_52 O03_51 15.9(5) . .
O01_51 C03_52 C01_51 137(2) . .
C02_51 C03_52 C01_51 41.9(9) . .
C04_52 C03_52 C01_51 45.0(3) . .
C01_52 C03_52 C01_51 72.3(3) . .
O03_51 C03_52 C01_51 75.0(5) . .
C03_51 C04_52 C06_52 84.6(10) . .
C03_51 C04_52 C05_52 41.8(9) . .
C06_52 C04_52 C05_52 119.4 . .
C03_51 C04_52 C01_51 76.0(8) . .
C06_52 C04_52 C01_51 79.0(5) . .
C05_52 C04_52 C01_51 104.8(5) . .
C03_51 C04_52 C03_52 144.0(9) . .
C06_52 C04_52 C03_52 120.9 . .
C05_52 C04_52 C03_52 119.6 . .
C01_51 C04_52 C03_52 84.2(5) . .
C03_51 C04_52 C04_51 66.3(8) . .
C06_52 C04_52 C04_51 55.7(8) . .
C05_52 C04_52 C04_51 74.4(8) . .
C01_51 C04_52 C04_51 121.9(11) . .
C03_52 C04_52 C04_51 148.0(8) . .
C03_51 C04_52 C02_51 129.2(10) . .
C06_52 C04_52 C02_51 105.6(6) . .
C05_52 C04_52 C02_51 128.2(6) . .
C01_51 C04_52 C02_51 58.5(5) . .
C03_52 C04_52 C02_51 26.5(4) . .
C04_51 C04_52 C02_51 157.4(12) . .
C03_51 C04_52 O01_51 137.5(14) . .
C06_52 C04_52 O01_51 134.1(7) . .
C05_52 C04_52 O01_51 106.4(7) . .
C01_51 C04_52 O01_51 93.0(7) . .
C03_52 C04_52 O01_51 14.3(6) . .
C04_51 C04_52 O01_51 144.2(9) . .
C02_51 C04_52 O01_51 38.6(4) . .
C03_51 C05_52 C07_52 76.9(9) . .
C03_51 C05_52 C04_52 51.6(10) . .
C07_52 C05_52 C04_52 120.5 . .
C03_51 C05_52 C04_51 57.4(11) . .
C07_52 C05_52 C04_51 70.9(7) . .
C04_52 C05_52 C04_51 57.9(5) . .
C08_52 C06_52 C04_52 120.2 . .
C08_52 C06_52 C04_51 64.4(9) . .
C04_52 C06_52 C04_51 69.5(8) . .
C08_52 C06_52 C05_51 31.9(9) . .
C04_52 C06_52 C05_51 123.3(9) . .
C04_51 C06_52 C05_51 53.9(5) . .
C08_52 C06_52 C03_51 82.6(6) . .
C04_52 C06_52 C03_51 40.2(6) . .
C04_51 C06_52 C03_51 58.4(7) . .
C05_51 C06_52 C03_51 99.2(9) . .
C08_52 C06_52 C01_51 116.0(4) . .
C04_52 C06_52 C01_51 50.7(4) . .
C04_51 C06_52 C01_51 110.3(11) . .
C05_51 C06_52 C01_51 145.9(12) . .
C03_51 C06_52 C01_51 53.3(4) . .
C05_52 C07_52 C09_52 119.8 . .
C05_52 C07_52 C03_51 37.8(7) . .
C09_52 C07_52 C03_51 86.0(7) . .
C05_52 C07_52 C04_51 65.3(6) . .
C09_52 C07_52 C04_51 61.7(7) . .
C03_51 C07_52 C04_51 52.4(6) . .
C05_51 C08_52 C06_52 89.9(13) . .
C05_51 C08_52 C09_52 103.5(17) . .
C06_52 C08_52 C09_52 120.0 . .
C05_51 C08_52 C04_51 66.6(14) . .
C06_52 C08_52 C04_51 58.5(6) . .
C09_52 C08_52 C04_51 74.0(8) . .
C08_52 C09_52 C07_52 120.1 . .
C08_52 C09_52 C04_51 55.6(7) . .
C07_52 C09_52 C04_51 73.4(8) . .
C08_52 C09_52 C05_51 27.8(6) . .
C07_52 C09_52 C05_51 119.8(7) . .
C04_51 C09_52 C05_51 46.4(6) . .
C08_52 C09_52 C03_51 73.0(5) . .
C07_52 C09_52 C03_51 49.0(5) . .
C04_51 C09_52 C03_51 48.5(4) . .
C05_51 C09_52 C03_51 84.4(7) . .
C11_51 C10_52 OC_43 96(6) . 1_655
C11_51 C10_52 C11_52 33.5(6) . .
OC_43 C10_52 C11_52 83(6) 1_655 .
C11_51 C11_52 O02_52 92.5(12) . .
C11_51 C11_52 N_52 122.2(10) . .
O02_52 C11_52 N_52 119.6 . .
C11_51 C11_52 O02_51 61.5(9) . .
O02_52 C11_52 O02_51 31.0(6) . .
N_52 C11_52 O02_51 134.6(6) . .
C11_51 C11_52 C10_52 55.3(10) . .
O02_52 C11_52 C10_52 120.9 . .
N_52 C11_52 C10_52 119.5 . .
O02_51 C11_52 C10_52 99.5(6) . .
C11_51 C11_52 N_51 55.0(7) . .
O02_52 C11_52 N_51 115.7(5) . .
N_52 C11_52 N_51 67.7(5) . .
O02_51 C11_52 N_51 94.4(7) . .
C10_52 C11_52 N_51 86.7(4) . .
C11_51 C11_52 C10_51 57.9(8) . .
O02_52 C11_52 C10_51 116.6(8) . .
N_52 C11_52 C10_51 123.6(8) . .
O02_51 C11_52 C10_51 97.4(8) . .
C10_52 C11_52 C10_51 5.9(6) . .
N_51 C11_52 C10_51 92.3(7) . .
C11_51 C11_52 OC_43 79(4) . 1_655
O02_52 C11_52 OC_43 165(4) . 1_655
N_52 C11_52 OC_43 75(4) . 1_655
O02_51 C11_52 OC_43 139(4) . 1_655
C10_52 C11_52 OC_43 44(4) . 1_655
N_51 C11_52 OC_43 69(4) . 1_655
C10_51 C11_52 OC_43 48(4) . 1_655
O02_51 O02_52 C11_52 86.6(13) . .
O02_51 O02_52 C11_51 53.3(10) . .
C11_52 O02_52 C11_51 33.3(6) . .
C12_51 O03_52 C12_52 119.8(10) . .
C12_51 O03_52 C02_52 18.1(13) . .
C12_52 O03_52 C02_52 109.5 . .
O03_52 C12_52 O03_47 105.1(19) . 1_655

loop_
_geom_bond_atom_site_label_1
_geom_bond_atom_site_label_2
_geom_bond_distance
_geom_bond_site_symmetry_2
C1_1 O5_1 1.410(6) .
C1_1 O4_7 1.417(7) .
C1_1 C2_1 1.540(8) .
C2_1 O2_1 1.415(7) .
C2_1 C3_1 1.517(7) .
C3_1 O3_1 1.413(8) .
C3_1 C4_1 1.517(7) .
C4_1 O4_1 1.424(7) .
C4_1 C5_1 1.529(9) .
C5_1 O5_1 1.438(7) .
C5_1 C6_1 1.497(10) .
C6_1 O6A_1 1.191(17) .
C6_1 O6B_1 1.256(16) .
O4_1 C1_2 1.427(7) .
C1_2 O5_2 1.409(7) .
C1_2 C2_2 1.528(8) .
C2_2 O2_2 1.405(7) .
C2_2 C3_2 1.503(8) .
C3_2 O3_2 1.418(6) .
C3_2 C4_2 1.522(7) .
C4_2 O4_2 1.440(6) .
C4_2 C5_2 1.528(7) .
C5_2 O5_2 1.454(7) .
C5_2 C6_2 1.512(7) .
C6_2 O6_2 1.395(8) .
O4_2 C1_3 1.412(7) .
C1_3 O5_3 1.424(7) .
C1_3 C2_3 1.517(8) .
C2_3 O2_3 1.421(6) .
C2_3 C3_3 1.523(7) .
C3_3 O3_3 1.431(6) .
C3_3 C4_3 1.511(7) .
C4_3 O4_3 1.441(6) .
C4_3 C5_3 1.540(7) .
C5_3 O5_3 1.438(7) .
C5_3 C6_3 1.498(8) .
C6_3 O6_3 1.417(13) .
O4_3 C1_4 1.414(6) .
C1_4 O5_4 1.404(6) .
C1_4 C2_4 1.512(7) .
C2_4 O2_4 1.420(6) .
C2_4 C3_4 1.508(7) .
C3_4 O3_4 1.424(6) .
C3_4 C4_4 1.528(7) .
C4_4 O4_4 1.433(6) .
C4_4 C5_4 1.530(7) .
C5_4 O5_4 1.440(7) .
C5_4 C6_4 1.515(8) .
C6_4 O6_4 1.435(9) .
O4_4 C1_5 1.416(7) .
C1_5 O5_5 1.407(8) .
C1_5 C2_5 1.519(8) .
C2_5 O2_5 1.421(7) .
C2_5 C3_5 1.509(7) .
C3_5 O3_5 1.445(7) .
C3_5 C4_5 1.515(7) .
C4_5 O4_5 1.421(6) .
C4_5 C5_5 1.518(8) .
C5_5 O5_5 1.442(7) .
C5_5 C6_5 1.504(10) .
C6_5 O6B_5 1.41(3) .
C6_5 O6A_5 1.48(3) .
O4_5 C1_6 1.414(6) .
C1_6 O5_6 1.413(6) .
C1_6 C2_6 1.515(7) .
C2_6 O2_6 1.427(6) .
C2_6 C3_6 1.528(7) .
C3_6 O3_6 1.423(6) .
C3_6 C4_6 1.509(6) .
C4_6 O4_6 1.435(6) .
C4_6 C5_6 1.526(7) .
C5_6 O5_6 1.443(7) .
C5_6 C6_6 1.518(7) .
C6_6 O6_6 1.427(8) .
O4_6 C1_7 1.413(7) .
C1_7 O5_7 1.408(7) .
C1_7 C2_7 1.529(9) .
C2_7 O2_7 1.422(7) .
C2_7 C3_7 1.486(9) .
C3_7 O3_7 1.430(6) .
C3_7 C4_7 1.524(7) .
C4_7 O4_7 1.425(8) .
C4_7 C5_7 1.532(8) .
C5_7 O5_7 1.420(9) .
C5_7 C6_7 1.509(9) .
C6_7 O6_7 1.432(11) .
C1_8 O5_8 1.417(6) .
C1_8 O4_14 1.417(6) .
C1_8 C2_8 1.527(7) .
C2_8 O2_8 1.422(6) .
C2_8 C3_8 1.522(7) .
C3_8 O3_8 1.427(6) .
C3_8 C4_8 1.504(7) .
C4_8 O4_8 1.436(6) .
C4_8 C5_8 1.529(7) .
C5_8 O5_8 1.432(6) .
C5_8 C6_8 1.511(7) .
C6_8 O6_8 1.415(8) .
O4_8 C1_9 1.416(7) .
C1_9 O5_9 1.409(7) .
C1_9 C2_9 1.523(7) .
C2_9 O2_9 1.431(7) .
C2_9 C3_9 1.495(8) .
C3_9 O3_9 1.429(7) .
C3_9 C4_9 1.525(7) .
C4_9 O4_9 1.425(7) .
C4_9 C5_9 1.525(8) .
C5_9 O5_9 1.449(8) .
C5_9 C6_9 1.495(10) .
O4_9 C1_10 1.429(6) .
O6_9 C6_9 1.421(12) .
C1_10 O5_10 1.417(7) .
C1_10 C2_10 1.526(7) .
C2_10 O2_10 1.422(7) .
C2_10 C3_10 1.506(8) .
C3_10 O3_10 1.434(6) .
C3_10 C4_10 1.507(7) .
C4_10 O4_10 1.437(6) .
C4_10 C5_10 1.541(7) .
C5_10 O5_10 1.424(7) .
C5_10 C6_10 1.521(8) .
C6_10 O6_10 1.389(8) .
O4_10 C1_11 1.407(7) .
C1_11 O5_11 1.424(7) .
C1_11 C2_11 1.520(7) .
C2_11 O2_11 1.416(7) .
C2_11 C3_11 1.522(7) .
C3_11 O3_11 1.432(6) .
C3_11 C4_11 1.526(7) .
C4_11 O4_11 1.439(7) .
C4_11 C5_11 1.536(8) .
C5_11 O5_11 1.438(8) .
C5_11 C6_11 1.515(9) .
O4_11 C1_12 1.417(7) .
C6_11 O6_11 1.375(16) .
C1_12 O5_12 1.402(6) .
C1_12 C2_12 1.512(8) .
C2_12 O2_12 1.436(6) .
C2_12 C3_12 1.518(7) .
C3_12 O3_12 1.434(6) .
C3_12 C4_12 1.514(7) .
C4_12 O4_12 1.430(6) .
C4_12 C5_12 1.537(7) .
C5_12 O5_12 1.434(7) .
C5_12 C6_12 1.519(8) .
C6_12 O6_12 1.416(9) .
O4_12 C1_13 1.405(7) .
C1_13 O5_13 1.414(7) .
C1_13 C2_13 1.533(8) .
C2_13 O2_13 1.409(7) .
C2_13 C3_13 1.492(9) .
C3_13 O3_13 1.435(7) .
C3_13 C4_13 1.527(7) .
C4_13 O4_13 1.420(7) .
C4_13 C5_13 1.539(8) .
C5_13 O5_13 1.419(9) .
C5_13 C6_13 1.513(9) .
C6_13 O6_13 1.420(13) .
O4_13 C1_14 1.406(6) .
C1_14 O5_14 1.404(6) .
C1_14 C2_14 1.532(7) .
C2_14 O2_14 1.422(6) .
C2_14 C3_14 1.512(7) .
C3_14 O3_14 1.420(6) .
C3_14 C4_14 1.527(6) .
C4_14 O4_14 1.433(6) .
C4_14 C5_14 1.529(7) .
C5_14 O5_14 1.445(6) .
C5_14 C6_14 1.525(7) .
C6_14 O6_14 1.422(8) .
OA_15 OB_15 0.63(4) .
OA_20 OB_20 0.600(17) .
OA_21 OB_21 0.59(3) .
OA_22 OB_22 0.589(19) .
OB_22 OB_36 1.65(5) 1_554
OA_23 OB_23 0.66(4) .
OB_25 OC_25 0.78(3) .
OA_32 OB_32 0.81(3) .
OA_34 OB_34 0.785(15) .
OA_36 OB_36 0.99(4) .
OB_36 OB_22 1.65(5) 1_556
OA_38 OB_38 1.05(3) .
OB_41 OC_41 0.97(5) .
OB_41 OF_41 1.45(5) .
OF_41 OC_41 0.78(5) .
OC_43 C10_52 1.32(15) 1_455
OC_43 C10_51 1.50(15) 1_455
OC_43 C11_52 1.87(15) 1_455
OC_43 C11_51 1.90(15) 1_455
N_47 C01_47 1.3539 .
N_47 C11_47 1.4874 .
C01_47 C02_47 1.3881 .
C01_47 C03_47 1.5474 .
C02_47 O01_47 1.0826 .
C02_47 O02_47 1.3771 .
C03_47 C04_47 1.5259 .
C04_47 C06_47 1.3839 .
C04_47 C05_47 1.3844 .
C05_47 C07_47 1.3832 .
C06_47 C08_47 1.3873 .
C07_47 C09_47 1.3822 .
C08_47 C09_47 1.3803 .
O02_47 C10_47 1.4755 .
C11_47 O03_47 1.2767 .
C11_47 C12_47 1.4974 .
O03_47 C12_52 1.64(6) 1_455
N_51 C11_51 1.3159 .
N_51 C01_51 1.4610 .
N_51 C11_52 1.604(13) .
N_51 N_52 1.642(13) .
C01_51 C04_52 1.404(12) .
C01_51 C02_51 1.5077 .
C01_51 C03_51 1.5602 .
C01_51 C06_52 1.781(13) .
C01_51 C03_52 1.975(13) .
C02_51 C03_52 0.740(12) .
C02_51 C01_52 0.999(14) .
C02_51 O01_51 1.1794 .
C02_51 O03_51 1.3547 .
C02_51 C04_52 1.651(14) .
C02_51 N_52 1.886(14) .
O01_51 C03_52 0.533(16) .
O01_51 C01_52 1.827(15) .
O01_51 C04_52 1.863(17) .
C03_51 C05_52 0.936(17) .
C03_51 C04_52 1.100(17) .
C03_51 C07_52 1.488(13) .
C03_51 C04_51 1.5369 .
C03_51 C06_52 1.695(18) .
C03_51 C09_52 1.967(16) .
C04_51 C06_51 1.3964 .
C04_51 C05_51 1.3984 .
C04_51 C06_52 1.414(16) .
C04_51 C08_52 1.50(2) .
C04_51 C04_52 1.603(15) .
C04_51 C09_52 1.74(2) .
C04_51 C05_52 1.82(2) .
C04_51 C07_52 1.90(2) .
C05_51 C08_52 0.867(19) .
C05_51 C07_51 1.3915 .
C05_51 C06_52 1.638(13) .
C05_51 C09_52 1.81(3) .
C06_51 C08_51 1.3931 .
C07_51 C09_51 1.3912 .
C08_51 C09_51 1.3963 .
C10_51 C11_51 1.5133 .
C10_51 OC_43 1.50(13) 1_655
C10_51 C11_52 1.782(13) .
C11_51 C11_52 0.836(13) .
C11_51 O02_51 1.2367 .
C11_51 C10_52 1.244(14) .
C11_51 O02_52 1.523(15) .
C11_51 N_52 1.896(14) .
C11_51 OC_43 1.90(13) 1_655
O02_51 O02_52 0.718(14) .
O02_51 C11_52 1.393(16) .
O03_51 C01_52 0.589(17) .
O03_51 C12_51 1.4286 .
O03_51 C02_52 1.529(15) .
O03_51 N_52 1.853(15) .
O03_51 C03_52 1.905(16) .
C12_51 C02_52 0.52(3) .
C12_51 O03_52 1.09(2) .
C12_51 C01_52 1.604(12) .
C12_51 O01_52 1.67(3) .
N_52 C11_52 1.3126 .
N_52 C01_52 1.4611 .
C01_52 C02_52 1.5103 .
C01_52 C03_52 1.5584 .
C02_52 O01_52 1.2611 .
C02_52 O03_52 1.4312 .
C03_52 C04_52 1.5371 .
C04_52 C06_52 1.3969 .
C04_52 C05_52 1.4009 .
C05_52 C07_52 1.3882 .
C06_52 C08_52 1.3915 .
C07_52 C09_52 1.3958 .
C08_52 C09_52 1.3946 .
C10_52 OC_43 1.32(13) 1_655
C10_52 C11_52 1.5134 .
C11_52 O02_52 1.2373 .
C11_52 OC_43 1.87(13) 1_655
O03_52 C12_52 1.4293 .
C12_52 O03_47 1.64(5) 1_655
